data_4105433
loop_
_publ_author_name
'Evgenii S. Stoyanov'
'Irina V. Stoyanova'
'Fook S. Tham'
'Christopher A. Reed'

_publ_section_title
;
 Haq+ Structures in Proton Wires inside Nanotubes
;
_journal_name_full 'Journal of the American Chemical Society'
_journal_page_first 17540
_journal_page_last 17541
_journal_paper_doi 10.1021/ja907708g
_journal_volume 131
_journal_year 2009
_chemical_formula_sum 'C3 H51.81 B33 I33 O23.15'
_chemical_formula_weight 5003.08
_chemical_name_systematic
; 
 ? 
;
_space_group_IT_number 2
_symmetry_cell_setting triclinic
_symmetry_space_group_name_Hall '-P 1'
_symmetry_space_group_name_H-M 'P -1'
_atom_sites_solution_hydrogens geom
_atom_sites_solution_primary direct
_atom_sites_solution_secondary difmap
_audit_creation_method SHELXL-97
_cell_angle_alpha 87.5427(5)
_cell_angle_beta 84.6721(5)
_cell_angle_gamma 81.8380(5)
_cell_formula_units_Z 2
_cell_length_a 9.92610(10)
_cell_length_b 21.6927(3)
_cell_length_c 23.8136(3)
_cell_measurement_reflns_used 9531
_cell_measurement_temperature 100(2)
_cell_measurement_theta_max 43.12
_cell_measurement_theta_min 2.40
_cell_volume 5051.47(11)
_computing_cell_refinement 'Bruker SAINT'
_computing_data_collection 'Bruker APEX2'
_computing_data_reduction 'Bruker SAINT'
_computing_molecular_graphics 'Bruker SHELXTL'
_computing_publication_material 'Bruker SHELXTL'
_computing_structure_refinement 'SHELXL-97 (Sheldrick, 2008)'
_computing_structure_solution 'SHELXS-97 (Sheldrick, 2008)'
_diffrn_ambient_temperature 100(2)
_diffrn_measured_fraction_theta_full 0.998
_diffrn_measured_fraction_theta_max 0.998
_diffrn_measurement_device_type 'Bruker APEX-II CCD'
_diffrn_measurement_method '\f and \w scans'
_diffrn_radiation_monochromator graphite
_diffrn_radiation_source 'Normal-focus sealed tube'
_diffrn_radiation_type MoK\a
_diffrn_radiation_wavelength 0.71073
_diffrn_reflns_av_R_equivalents 0.0312
_diffrn_reflns_av_sigmaI/netI 0.0251
_diffrn_reflns_limit_h_max 13
_diffrn_reflns_limit_h_min -13
_diffrn_reflns_limit_k_max 28
_diffrn_reflns_limit_k_min -28
_diffrn_reflns_limit_l_max 31
_diffrn_reflns_limit_l_min -31
_diffrn_reflns_number 104083
_diffrn_reflns_theta_full 28.28
_diffrn_reflns_theta_max 28.28
_diffrn_reflns_theta_min 0.95
_exptl_absorpt_coefficient_mu 10.141
_exptl_absorpt_correction_T_max 0.4304
_exptl_absorpt_correction_T_min 0.1563
_exptl_absorpt_correction_type multi-scan
_exptl_absorpt_process_details 'Bruker SADABS'
_exptl_crystal_colour colourless
_exptl_crystal_density_diffrn 3.289
_exptl_crystal_description 'needle frag'
_exptl_crystal_F_000 4338
_exptl_crystal_size_max 0.29
_exptl_crystal_size_mid 0.15
_exptl_crystal_size_min 0.10
_refine_diff_density_max 2.527
_refine_diff_density_min -1.492
_refine_diff_density_rms 0.173
_refine_ls_extinction_method none
_refine_ls_goodness_of_fit_ref 1.137
_refine_ls_hydrogen_treatment mixed
_refine_ls_matrix_type full
_refine_ls_number_parameters 1029
_refine_ls_number_reflns 25033
_refine_ls_number_restraints 294
_refine_ls_restrained_S_all 1.131
_refine_ls_R_factor_all 0.0295
_refine_ls_R_factor_gt 0.0260
_refine_ls_shift/su_max 0.002
_refine_ls_shift/su_mean 0.000
_refine_ls_structure_factor_coef Fsqd
_refine_ls_weighting_details 'calc w=1/[\s^2^(Fo^2^)+(0.0185P)^2^+23.9648P] where P=(Fo^2^+2Fc^2^)/3'
_refine_ls_weighting_scheme calc
_refine_ls_wR_factor_gt 0.0588
_refine_ls_wR_factor_ref 0.0601
_reflns_number_gt 23101
_reflns_number_total 25033
_reflns_threshold_expression >2sigma(I)
_cod_data_source_file ja907708g_si_002.cif
_cod_data_source_block cr301r_0m-6
_cod_original_cell_volume 5051.48(11)
_cod_database_code 4105433

loop_
_symmetry_equiv_pos_as_xyz
'x, y, z'
'-x, -y, -z'

loop_
_atom_site_label
_atom_site_type_symbol
_atom_site_fract_x
_atom_site_fract_y
_atom_site_fract_z
_atom_site_U_iso_or_equiv
_atom_site_adp_type
_atom_site_occupancy
_atom_site_symmetry_multiplicity
_atom_site_calc_flag
_atom_site_refinement_flags
_atom_site_disorder_assembly
_atom_site_disorder_group
C1 C 0.6104(4) 0.89482(18) 0.47058(16) 0.0128(8) Uani 1 1 d D . .
H1 H 0.5641(12) 0.9198(5) 0.5006(5) 0.015 Uiso 1 1 d D . .
B2 B 0.5262(4) 0.8395(2) 0.44411(18) 0.0121(8) Uani 1 1 d D . .
B3 B 0.5529(4) 0.9098(2) 0.40460(18) 0.0127(9) Uani 1 1 d D . .
B4 B 0.7131(5) 0.9315(2) 0.42080(19) 0.0152(9) Uani 1 1 d D . .
B5 B 0.7853(4) 0.8742(2) 0.47060(19) 0.0136(9) Uani 1 1 d D . .
B6 B 0.6684(5) 0.8187(2) 0.4849(2) 0.0158(9) Uani 1 1 d D . .
B7 B 0.6588(5) 0.7799(2) 0.42123(19) 0.0144(9) Uani 1 1 d . . .
B8 B 0.5873(5) 0.8365(2) 0.37136(19) 0.0148(9) Uani 1 1 d . . .
B9 B 0.7025(5) 0.8929(2) 0.35704(19) 0.0143(9) Uani 1 1 d . . .
B10 B 0.8451(5) 0.8707(2) 0.39732(19) 0.0143(9) Uani 1 1 d . . .
B11 B 0.8177(5) 0.8008(2) 0.4378(2) 0.0153(9) Uani 1 1 d . . .
B12 B 0.7689(5) 0.8123(2) 0.36695(19) 0.0150(9) Uani 1 1 d . . .
I1 I 0.32514(3) 0.822666(13) 0.476714(11) 0.01606(5) Uani 1 1 d . . .
I2 I 0.38243(3) 0.979430(12) 0.391271(11) 0.01595(5) Uani 1 1 d . . .
I3 I 0.73230(3) 1.027725(12) 0.427560(12) 0.01830(6) Uani 1 1 d . . .
I4 I 0.90282(3) 0.899844(13) 0.534950(12) 0.01860(6) Uani 1 1 d . . .
I5 I 0.63621(3) 0.780287(14) 0.569089(11) 0.01951(6) Uani 1 1 d . . .
I6 I 0.61981(3) 0.684407(13) 0.422668(13) 0.02220(6) Uani 1 1 d . . .
I7 I 0.46097(3) 0.813297(13) 0.308790(11) 0.01705(5) Uani 1 1 d . . .
I8 I 0.71681(3) 0.942882(13) 0.276823(11) 0.01899(6) Uani 1 1 d . . .
I9 I 1.04740(3) 0.890794(14) 0.369359(12) 0.02113(6) Uani 1 1 d . . .
I10 I 0.98020(3) 0.731777(14) 0.463917(13) 0.02252(6) Uani 1 1 d . . .
I11 I 0.87490(3) 0.756380(14) 0.299215(12) 0.02229(6) Uani 1 1 d . . .
C2 C 0.1214(4) 0.20918(19) 0.30758(17) 0.0155(8) Uani 1 1 d D . .
H2 H 0.1474(13) 0.1987(6) 0.3448(4) 0.019 Uiso 1 1 d D . .
B13 B 0.0605(5) 0.1529(2) 0.27165(19) 0.0158(9) Uani 1 1 d D . .
B14 B -0.0511(5) 0.2199(2) 0.2982(2) 0.0178(10) Uani 1 1 d D . .
B15 B 0.0456(5) 0.2844(2) 0.2942(2) 0.0186(10) Uani 1 1 d D . .
B16 B 0.2153(5) 0.2576(2) 0.2653(2) 0.0190(10) Uani 1 1 d D . .
B17 B 0.2249(5) 0.1764(2) 0.2518(2) 0.0168(9) Uani 1 1 d D . .
B18 B 0.1125(5) 0.1686(2) 0.1992(2) 0.0177(10) Uani 1 1 d . . .
B19 B -0.0605(5) 0.1960(2) 0.2278(2) 0.0184(10) Uani 1 1 d . . .
B20 B -0.0692(5) 0.2771(2) 0.2421(2) 0.0198(10) Uani 1 1 d . . .
B21 B 0.0959(5) 0.3000(2) 0.2213(2) 0.0200(10) Uani 1 1 d . . .
B22 B 0.2076(5) 0.2331(2) 0.1954(2) 0.0182(10) Uani 1 1 d . . .
B23 B 0.0317(5) 0.2452(2) 0.1804(2) 0.0189(10) Uani 1 1 d . . .
I12 I 0.04080(3) 0.062415(13) 0.308296(12) 0.01790(5) Uani 1 1 d . . .
I13 I -0.20255(3) 0.208282(14) 0.366680(12) 0.02168(6) Uani 1 1 d . . .
I14 I 0.00786(3) 0.351786(14) 0.359733(13) 0.02501(6) Uani 1 1 d . . .
I15 I 0.39086(3) 0.294405(14) 0.289481(13) 0.02308(6) Uani 1 1 d . . .
I16 I 0.40710(3) 0.113491(14) 0.266178(12) 0.02137(6) Uani 1 1 d . . .
I17 I 0.15589(3) 0.093379(15) 0.141200(13) 0.02652(7) Uani 1 1 d . . .
I18 I -0.23569(3) 0.157307(17) 0.207429(14) 0.02927(7) Uani 1 1 d . . .
I19 I -0.25180(3) 0.341588(15) 0.236463(15) 0.02904(7) Uani 1 1 d . . .
I20 I 0.11843(3) 0.393424(14) 0.191566(14) 0.02842(7) Uani 1 1 d . . .
I21 I 0.37482(3) 0.240846(16) 0.132102(13) 0.02586(7) Uani 1 1 d . . .
I22 I -0.03046(3) 0.269017(16) 0.096914(13) 0.02714(7) Uani 1 1 d . . .
C3 C 0.5162(4) 0.57144(18) 0.07665(16) 0.0116(7) Uani 1 1 d D . .
H3 H 0.5612(12) 0.5363(5) 0.0559(5) 0.014 Uiso 1 1 d D . .
B24 B 0.5736(5) 0.6422(2) 0.06322(19) 0.0143(9) Uani 1 1 d D . .
B25 B 0.6032(4) 0.5988(2) 0.12748(18) 0.0129(9) Uani 1 1 d D . .
B26 B 0.4585(5) 0.5578(2) 0.14626(18) 0.0136(9) Uani 1 1 d D . .
B27 B 0.3420(5) 0.5759(2) 0.0927(2) 0.0146(9) Uani 1 1 d D . .
B28 B 0.4135(5) 0.6279(2) 0.04131(19) 0.0148(9) Uani 1 1 d D . .
B29 B 0.4254(5) 0.6985(2) 0.0758(2) 0.0141(9) Uani 1 1 d . . .
B30 B 0.5424(5) 0.6808(2) 0.1288(2) 0.0146(9) Uani 1 1 d . . .
B31 B 0.4729(5) 0.6279(2) 0.1803(2) 0.0159(9) Uani 1 1 d . . .
B32 B 0.3107(5) 0.6135(2) 0.15919(19) 0.0138(9) Uani 1 1 d . . .
B33 B 0.2823(4) 0.6572(2) 0.09420(19) 0.0134(9) Uani 1 1 d . . .
B34 B 0.3613(5) 0.6896(2) 0.14837(19) 0.0143(9) Uani 1 1 d . . .
I23 I 0.74274(3) 0.655071(12) 0.002714(11) 0.01591(5) Uani 1 1 d . . .
I24 I 0.80657(3) 0.556249(14) 0.141456(12) 0.01969(6) Uani 1 1 d . . .
I25 I 0.48383(3) 0.467209(12) 0.186393(11) 0.01795(6) Uani 1 1 d . . .
I26 I 0.23035(3) 0.506731(13) 0.065830(12) 0.01763(5) Uani 1 1 d . . .
I27 I 0.38717(3) 0.621606(13) -0.046287(11) 0.01773(5) Uani 1 1 d . . .
I28 I 0.40398(3) 0.786276(13) 0.029376(13) 0.02067(6) Uani 1 1 d . . .
I29 I 0.67203(3) 0.745875(13) 0.151482(12) 0.02023(6) Uani 1 1 d . . .
I30 I 0.51928(3) 0.626112(13) 0.267083(11) 0.01850(6) Uani 1 1 d . . .
I31 I 0.14429(3) 0.594808(13) 0.218869(11) 0.01840(6) Uani 1 1 d . . .
I32 I 0.07775(3) 0.689929(13) 0.072370(12) 0.01877(6) Uani 1 1 d . . .
I33 I 0.25434(3) 0.768184(13) 0.194246(12) 0.01981(6) Uani 1 1 d . . .
O1 O 0.3058(6) 0.4735(2) 0.3365(2) 0.0666(15) Uani 1 1 d DU . .
H1WA H 0.290(5) 0.4417(8) 0.3673(8) 0.080 Uiso 1 1 d D . .
H1WB H 0.331(3) 0.4507(12) 0.3007(6) 0.080 Uiso 1 1 d D . .
O2 O 0.2452(5) 0.6870(2) 0.3645(2) 0.0666(16) Uani 1 1 d DU . .
H2WA H 0.1561(17) 0.7152(15) 0.3666(18) 0.080 Uiso 1 1 d D . .
H2WB H 0.300(3) 0.699(3) 0.3295(13) 0.080 Uiso 1 1 d D . .
O3 O 0.3024(5) 0.6269(2) 0.4779(2) 0.0634(15) Uani 1 1 d DU . .
H3WA H 0.284(3) 0.6485(11) 0.5146(5) 0.076 Uiso 1 1 d D . .
H3WB H 0.251(2) 0.6534(10) 0.4494(7) 0.076 Uiso 1 1 d D . .
O4 O 0.5799(5) 0.4701(2) 0.3599(2) 0.0590(13) Uani 1 1 d DU . .
H4WA H 0.6673(14) 0.473(3) 0.3360(11) 0.071 Uiso 1 1 d D . .
H4WB H 0.5053(18) 0.474(3) 0.3339(10) 0.071 Uiso 1 1 d D . .
O5 O 0.0937(5) 0.5646(2) 0.5207(2) 0.0558(13) Uani 1 1 d DU . .
H5WA H 0.1664(16) 0.5813(13) 0.4950(11) 0.067 Uiso 1 1 d D . .
H5WB H 0.0176(18) 0.559(2) 0.4975(10) 0.067 Uiso 1 1 d D . .
O6 O 0.1584(5) 0.5747(2) 0.3760(2) 0.0587(13) Uani 1 1 d DU . .
H6WA H 0.194(2) 0.6157(7) 0.3770(13) 0.070 Uiso 1 1 d D . .
H6WB H 0.0624(17) 0.5760(14) 0.366(2) 0.070 Uiso 1 1 d D . .
H6WC H 0.226(2) 0.5378(9) 0.364(2) 0.070 Uiso 1 1 d D . .
O7 O 0.3133(5) 0.3944(2) 0.4308(2) 0.0549(13) Uani 1 1 d DU . .
H7WA H 0.225(2) 0.4075(14) 0.4541(16) 0.066 Uiso 1 1 d D . .
H7WB H 0.316(4) 0.3494(8) 0.423(2) 0.066 Uiso 1 1 d D . .
O8 O 0.8127(5) 0.4967(2) 0.28739(18) 0.0459(11) Uani 1 1 d DU . .
H8WA H 0.764(3) 0.5186(14) 0.2558(10) 0.055 Uiso 1 1 d D . .
H8WB H 0.851(5) 0.4539(9) 0.2747(16) 0.055 Uiso 1 1 d D . .
O9 O 0.5993(4) 0.35615(19) 0.4192(2) 0.0466(11) Uani 1 1 d DU . .
H9WA H 0.618(5) 0.3906(8) 0.3917(12) 0.056 Uiso 1 1 d D . .
H9WB H 0.632(6) 0.3161(6) 0.4000(14) 0.056 Uiso 1 1 d D . .
O10 O 0.5104(7) 0.5346(3) 0.4551(3) 0.0805(19) Uani 1 1 d DU . .
H10A H 0.438(3) 0.5711(11) 0.4498(11) 0.097 Uiso 1 1 d D . .
H10B H 0.534(6) 0.5151(14) 0.4176(6) 0.097 Uiso 1 1 d D . .
H10C H 0.5000 0.5000 0.5000 0.097 Uiso 1 2 d SD . .
O11 O -0.0975(6) 0.5816(3) 0.3540(3) 0.0762(17) Uani 1 1 d DU . .
H11A H -0.132(4) 0.5484(9) 0.3333(17) 0.091 Uiso 1 1 d D . .
H11B H -0.176(2) 0.6158(14) 0.361(3) 0.091 Uiso 1 1 d D . .
O12 O 0.1453(6) 0.4420(3) 0.5200(3) 0.0800(19) Uani 1 1 d DU . .
H12A H 0.195(3) 0.4777(10) 0.5276(15) 0.096 Uiso 1 1 d D . .
H12B H 0.137(3) 0.4174(15) 0.5567(9) 0.096 Uiso 1 1 d D . .
O13 O 0.3229(4) 0.95373(18) 0.23391(18) 0.0411(10) Uani 1 1 d DU . .
H13A H 0.358(4) 0.9272(11) 0.2661(10) 0.049 Uiso 1 1 d D . .
H13B H 0.309(6) 0.9979(5) 0.2458(15) 0.049 Uiso 1 1 d D . .
O14 O 0.0721(4) 0.9164(2) 0.21133(18) 0.0461(11) Uani 1 1 d DU . .
H14A H 0.115(3) 0.9327(15) 0.2428(8) 0.055 Uiso 1 1 d D . .
H14B H 0.068(3) 0.9486(11) 0.1803(9) 0.055 Uiso 1 1 d D . .
O15 O 0.2255(5) 1.1728(2) -0.0074(2) 0.0508(12) Uani 1 1 d DU . .
H15A H 0.185(4) 1.1872(16) 0.0305(8) 0.061 Uiso 1 1 d D . .
H15B H 0.249(5) 1.2099(11) -0.0305(14) 0.061 Uiso 1 1 d D . .
O16 O 0.4087(6) 1.0706(3) 0.0148(3) 0.100(2) Uani 1 1 d DU . .
H16A H 0.385(3) 1.1119(10) -0.0049(18) 0.120 Uiso 1 1 d D . .
H16B H 0.486(2) 1.073(2) 0.0383(12) 0.120 Uiso 1 1 d D . .
H16C H 0.3275(19) 1.0619(16) 0.0404(12) 0.120 Uiso 1 1 d D . .
O17 O 0.4609(8) 0.9098(3) 0.1356(3) 0.118(3) Uani 1 1 d DU . .
H17A H 0.3621(12) 0.9080(15) 0.1472(14) 0.142 Uiso 1 1 d D . .
H17B H 0.480(4) 0.9523(13) 0.144(4) 0.142 Uiso 1 1 d D . .
O18 O 0.3252(8) 0.9676(3) 0.0503(3) 0.103(2) Uani 1 1 d DU . .
H18A H 0.262(3) 0.948(2) 0.0780(12) 0.124 Uiso 1 1 d D . .
H18B H 0.277(3) 0.9774(19) 0.0151(9) 0.124 Uiso 1 1 d D . .
O19 O 0.5684(10) 1.0910(4) 0.0895(4) 0.137(4) Uani 1 1 d DU . .
H19A H 0.642(2) 1.0545(11) 0.0927(11) 0.164 Uiso 1 1 d D . .
H19B H 0.517(4) 1.095(3) 0.1278(10) 0.164 Uiso 1 1 d D . .
O20 O -0.0244(7) 1.1470(3) -0.0372(4) 0.117(3) Uani 1 1 d DU . .
H20A H -0.002(4) 1.1113(6) -0.0101(7) 0.141 Uiso 1 1 d D . .
H20B H -0.044(10) 1.1857(7) -0.0148(12) 0.141 Uiso 1 1 d D . .
O21 O 0.1737(10) 0.8916(4) -0.0620(4) 0.109(4) Uani 0.779(15) 1 d PDU . .
H21A H 0.208(5) 0.8639(16) -0.0300(12) 0.130 Uiso 0.779(15) 1 d PD . .
H21B H 0.137(5) 0.9334(8) -0.0450(16) 0.130 Uiso 0.779(15) 1 d PD . .
O22 O 0.0669(18) 0.9393(6) 0.1001(7) 0.126(6) Uani 0.50 1 d PDU A 1
H22A H 0.045(14) 0.9649(10) 0.0652(18) 0.152 Uiso 0.50 1 d PD B 1
H22B H 0.068(11) 0.8947(7) 0.091(2) 0.152 Uiso 0.50 1 d PD C 1
O22D O 0.0483(12) 1.0593(5) -0.1241(4) 0.060(3) Uani 0.50 1 d PDU D 2
H22C H 0.106(4) 1.0198(13) -0.1380(12) 0.072 Uiso 0.50 1 d PD E 2
H22D H 0.055(9) 1.059(2) -0.0823(8) 0.072 Uiso 0.50 1 d PD F 2
O23 O 0.7054(11) 0.9781(5) 0.1326(6) 0.083(4) Uani 0.50 1 d PDU G 1
H23A H 0.713(3) 0.9446(16) 0.1628(17) 0.100 Uiso 0.50 1 d PD H 1
H23B H 0.7977(17) 0.992(2) 0.126(3) 0.100 Uiso 0.50 1 d PD I 1
O23D O 0.7077(15) 0.9267(6) 0.1112(6) 0.114(5) Uani 0.50 1 d PDU J 2
H23C H 0.704(6) 0.8817(10) 0.121(3) 0.137 Uiso 0.50 1 d PD K 2
H23D H 0.644(6) 0.938(4) 0.081(2) 0.137 Uiso 0.50 1 d PD L 2
O24 O -0.0792(16) 0.8433(6) 0.1519(7) 0.107(8) Uani 0.379(14) 1 d PDU . .
H24A H -0.073(6) 0.7971(8) 0.150(4) 0.128 Uiso 0.379(14) 1 d PD . .
H24B H -0.023(8) 0.858(3) 0.118(3) 0.128 Uiso 0.379(14) 1 d PD . .

loop_
_atom_site_aniso_label
_atom_site_aniso_U_11
_atom_site_aniso_U_22
_atom_site_aniso_U_33
_atom_site_aniso_U_23
_atom_site_aniso_U_13
_atom_site_aniso_U_12
C1 0.0103(17) 0.0169(18) 0.0114(17) 0.0004(14) 0.0009(14) -0.0040(14)
B2 0.0101(19) 0.016(2) 0.0108(19) 0.0005(16) -0.0007(15) -0.0031(15)
B3 0.0116(19) 0.017(2) 0.0102(19) 0.0018(16) -0.0008(16) -0.0033(16)
B4 0.011(2) 0.021(2) 0.014(2) 0.0010(17) -0.0007(16) -0.0038(17)
B5 0.0105(19) 0.019(2) 0.012(2) 0.0043(16) -0.0043(16) -0.0024(16)
B6 0.014(2) 0.021(2) 0.013(2) 0.0007(17) -0.0021(17) -0.0047(17)
B7 0.015(2) 0.016(2) 0.013(2) 0.0034(16) -0.0009(16) -0.0028(16)
B8 0.012(2) 0.021(2) 0.012(2) 0.0011(17) -0.0005(16) -0.0042(17)
B9 0.0101(19) 0.019(2) 0.013(2) 0.0029(17) -0.0008(16) -0.0002(16)
B10 0.0099(19) 0.021(2) 0.012(2) 0.0011(17) 0.0022(16) -0.0041(16)
B11 0.015(2) 0.016(2) 0.015(2) 0.0026(17) -0.0028(17) -0.0007(17)
B12 0.014(2) 0.020(2) 0.011(2) 0.0030(17) -0.0009(16) -0.0013(17)
I1 0.01189(11) 0.02192(12) 0.01507(12) 0.00122(10) 0.00041(9) -0.00637(9)
I2 0.01246(11) 0.01738(12) 0.01720(12) 0.00144(10) -0.00188(9) 0.00047(9)
I3 0.01813(12) 0.01691(12) 0.02095(13) 0.00015(10) -0.00096(10) -0.00693(10)
I4 0.01441(12) 0.02631(13) 0.01617(12) -0.00164(10) -0.00550(10) -0.00352(10)
I5 0.01937(13) 0.02749(14) 0.01255(12) 0.00692(10) -0.00284(10) -0.00756(11)
I6 0.02941(15) 0.01537(12) 0.02273(14) 0.00148(10) -0.00467(12) -0.00524(11)
I7 0.01875(12) 0.01963(12) 0.01394(12) -0.00214(10) -0.00458(10) -0.00409(10)
I8 0.01737(12) 0.02562(13) 0.01316(12) 0.00642(10) -0.00023(10) -0.00294(10)
I9 0.01005(11) 0.03146(15) 0.02133(13) 0.00710(11) 0.00024(10) -0.00445(10)
I10 0.01770(13) 0.02507(14) 0.02246(14) 0.00419(11) -0.00382(11) 0.00494(11)
I11 0.02169(14) 0.02616(14) 0.01647(13) -0.00444(11) 0.00250(11) 0.00391(11)
C2 0.0118(18) 0.0184(19) 0.0150(19) 0.0088(15) 0.0004(15) -0.0014(15)
B13 0.012(2) 0.021(2) 0.015(2) 0.0048(17) -0.0003(17) -0.0045(17)
B14 0.011(2) 0.023(2) 0.018(2) 0.0072(18) 0.0020(17) -0.0036(17)
B15 0.012(2) 0.021(2) 0.023(2) 0.0051(19) -0.0015(18) -0.0046(17)
B16 0.012(2) 0.029(2) 0.015(2) 0.0112(19) -0.0032(17) -0.0041(18)
B17 0.012(2) 0.020(2) 0.017(2) 0.0068(18) 0.0001(17) -0.0034(17)
B18 0.012(2) 0.027(2) 0.015(2) 0.0057(18) -0.0036(17) -0.0049(18)
B19 0.010(2) 0.027(2) 0.019(2) 0.0091(19) -0.0021(17) -0.0064(17)
B20 0.013(2) 0.024(2) 0.022(2) 0.0062(19) -0.0016(18) -0.0025(18)
B21 0.015(2) 0.026(2) 0.020(2) 0.0103(19) -0.0027(18) -0.0044(18)
B22 0.011(2) 0.027(2) 0.017(2) 0.0098(19) -0.0016(17) -0.0068(18)
B23 0.012(2) 0.027(2) 0.017(2) 0.0101(19) -0.0018(17) -0.0035(18)
I12 0.01727(12) 0.01920(12) 0.01718(12) 0.00417(10) 0.00081(10) -0.00527(10)
I13 0.01586(12) 0.02457(13) 0.02253(14) 0.00560(11) 0.00724(11) -0.00330(10)
I14 0.02414(14) 0.02335(14) 0.02732(15) 0.00144(12) -0.00049(12) -0.00433(11)
I15 0.01628(12) 0.03226(15) 0.02279(14) 0.01156(12) -0.00539(11) -0.01188(11)
I16 0.01099(12) 0.02733(14) 0.02416(14) 0.01066(11) -0.00117(10) -0.00072(10)
I17 0.02674(15) 0.03330(16) 0.01862(14) -0.00093(12) -0.00029(12) -0.00213(12)
I18 0.01576(13) 0.04309(18) 0.03176(16) 0.00467(14) -0.00634(12) -0.01269(12)
I19 0.01271(13) 0.03093(16) 0.04075(18) 0.01297(14) -0.00188(12) 0.00188(11)
I20 0.02122(14) 0.02689(14) 0.03679(17) 0.01884(13) -0.00359(12) -0.00733(12)
I21 0.01460(13) 0.04171(17) 0.01946(14) 0.01408(12) 0.00309(11) -0.00523(12)
I22 0.01867(13) 0.04354(18) 0.01867(14) 0.01343(12) -0.00619(11) -0.00377(12)
C3 0.0120(17) 0.0133(17) 0.0096(17) -0.0008(14) 0.0004(14) -0.0028(14)
B24 0.012(2) 0.016(2) 0.014(2) 0.0026(16) -0.0022(16) -0.0013(16)
B25 0.0095(19) 0.019(2) 0.0103(19) -0.0012(16) -0.0006(15) -0.0011(16)
B26 0.013(2) 0.017(2) 0.011(2) -0.0005(16) -0.0001(16) -0.0022(16)
B27 0.013(2) 0.017(2) 0.015(2) 0.0007(17) -0.0023(17) -0.0046(16)
B28 0.016(2) 0.016(2) 0.012(2) 0.0049(16) -0.0021(17) -0.0019(17)
B29 0.0101(19) 0.016(2) 0.016(2) 0.0011(17) -0.0018(16) -0.0027(16)
B30 0.014(2) 0.014(2) 0.017(2) -0.0023(16) -0.0022(17) -0.0031(16)
B31 0.016(2) 0.017(2) 0.015(2) -0.0016(17) -0.0018(17) -0.0009(17)
B32 0.0111(19) 0.019(2) 0.011(2) 0.0017(16) -0.0005(16) -0.0015(16)
B33 0.0091(19) 0.016(2) 0.014(2) 0.0014(16) 0.0003(16) -0.0009(16)
B34 0.0113(19) 0.019(2) 0.012(2) -0.0002(17) -0.0012(16) -0.0032(16)
I23 0.01332(11) 0.02089(12) 0.01365(12) 0.00091(10) 0.00172(9) -0.00512(9)
I24 0.01097(11) 0.02915(14) 0.01779(13) 0.00172(11) -0.00275(10) 0.00142(10)
I25 0.02131(13) 0.01676(12) 0.01490(12) 0.00391(10) -0.00224(10) -0.00049(10)
I26 0.01830(12) 0.01894(12) 0.01756(12) 0.00004(10) -0.00334(10) -0.00823(10)
I27 0.01843(12) 0.02487(13) 0.01032(11) 0.00175(10) -0.00341(10) -0.00379(10)
I28 0.02006(13) 0.01627(12) 0.02463(14) 0.00651(10) -0.00002(11) -0.00228(10)
I29 0.01653(12) 0.02314(13) 0.02297(14) -0.00635(11) -0.00051(11) -0.00852(10)
I30 0.01848(12) 0.02591(13) 0.01088(12) -0.00298(10) -0.00309(10) -0.00038(10)
I31 0.01367(12) 0.02558(13) 0.01547(12) 0.00191(10) 0.00278(10) -0.00452(10)
I32 0.01098(11) 0.02489(13) 0.02004(13) 0.00336(11) -0.00418(10) -0.00047(10)
I33 0.01638(12) 0.01951(13) 0.02270(14) -0.00663(10) 0.00120(10) 0.00026(10)
O1 0.072(4) 0.072(3) 0.047(3) 0.017(3) -0.005(3) 0.013(3)
O2 0.047(3) 0.054(3) 0.087(4) 0.006(3) 0.038(3) 0.004(2)
O3 0.045(3) 0.058(3) 0.087(4) 0.013(3) -0.019(3) -0.006(2)
O4 0.059(3) 0.058(3) 0.057(3) 0.011(2) -0.001(2) -0.004(2)
O5 0.039(2) 0.073(3) 0.058(3) -0.013(3) 0.001(2) -0.016(2)
O6 0.068(3) 0.063(3) 0.043(3) -0.006(2) -0.001(2) -0.003(3)
O7 0.046(3) 0.057(3) 0.057(3) 0.014(2) -0.006(2) 0.003(2)
O8 0.053(3) 0.041(2) 0.038(2) 0.0081(18) -0.005(2) 0.010(2)
O9 0.040(2) 0.036(2) 0.061(3) 0.004(2) 0.002(2) 0.0005(18)
O10 0.101(5) 0.051(3) 0.085(4) -0.011(3) -0.005(4) 0.007(3)
O11 0.083(4) 0.053(3) 0.090(4) -0.019(3) -0.003(3) 0.001(3)
O12 0.053(3) 0.070(4) 0.109(5) 0.029(3) 0.004(3) 0.002(3)
O13 0.043(2) 0.032(2) 0.048(2) 0.0014(18) -0.0172(19) 0.0045(17)
O14 0.041(2) 0.059(3) 0.039(2) -0.017(2) 0.0041(19) -0.009(2)
O15 0.041(2) 0.049(2) 0.061(3) 0.018(2) 0.002(2) -0.012(2)
O16 0.086(4) 0.084(4) 0.109(5) 0.025(4) 0.049(4) 0.014(4)
O17 0.186(8) 0.053(4) 0.106(6) -0.031(4) 0.047(5) -0.012(4)
O18 0.156(7) 0.079(4) 0.084(5) -0.023(4) 0.009(5) -0.052(4)
O19 0.189(9) 0.079(5) 0.125(7) 0.007(5) 0.032(7) 0.007(6)
O20 0.085(5) 0.047(3) 0.229(9) -0.003(4) -0.067(5) -0.005(3)
O21 0.131(8) 0.109(7) 0.103(7) 0.039(5) -0.072(6) -0.046(6)
O22 0.118(12) 0.095(11) 0.178(17) -0.022(11) -0.078(12) -0.006(10)
O22D 0.077(7) 0.059(6) 0.045(5) 0.005(5) -0.017(5) -0.005(6)
O23 0.086(8) 0.061(7) 0.100(10) 0.025(7) -0.020(7) 0.000(6)
O23D 0.106(11) 0.139(13) 0.097(11) -0.005(10) 0.022(9) -0.031(10)
O24 0.101(12) 0.069(10) 0.161(17) -0.052(10) -0.092(12) 0.019(9)

loop_
_atom_type_symbol
_atom_type_description
_atom_type_scat_dispersion_real
_atom_type_scat_dispersion_imag
_atom_type_scat_source
C C 0.0033 0.0016 'International Tables Vol C Tables 4.2.6.8 and 6.1.1.4'
H H 0.0000 0.0000 'International Tables Vol C Tables 4.2.6.8 and 6.1.1.4'
B B 0.0013 0.0007 'International Tables Vol C Tables 4.2.6.8 and 6.1.1.4'
O O 0.0106 0.0060 'International Tables Vol C Tables 4.2.6.8 and 6.1.1.4'
I I -0.4742 1.8119 'International Tables Vol C Tables 4.2.6.8 and 6.1.1.4'

loop_
_geom_angle_atom_site_label_1
_geom_angle_atom_site_label_2
_geom_angle_atom_site_label_3
_geom_angle
B6 C1 B3 114.7(3)
B6 C1 B2 62.6(3)
B3 C1 B2 62.7(3)
B6 C1 B5 62.9(3)
B3 C1 B5 114.7(3)
B2 C1 B5 114.7(3)
B6 C1 B4 114.9(3)
B3 C1 B4 62.8(3)
B2 C1 B4 114.8(3)
B5 C1 B4 62.7(2)
B6 C1 H1 118.7(8)
B3 C1 H1 117.0(8)
B2 C1 H1 118.2(8)
B5 C1 H1 117.9(8)
B4 C1 H1 116.7(8)
C1 B2 B7 104.2(3)
C1 B2 B8 104.2(3)
B7 B2 B8 60.5(3)
C1 B2 B6 58.0(2)
B7 B2 B6 60.1(3)
B8 B2 B6 108.2(3)
C1 B2 B3 58.5(2)
B7 B2 B3 108.0(3)
B8 B2 B3 59.7(2)
B6 B2 B3 107.4(3)
C1 B2 I1 123.1(3)
B7 B2 I1 123.8(3)
B8 B2 I1 124.3(3)
B6 B2 I1 120.6(3)
B3 B2 I1 121.3(3)
C1 B3 B8 104.5(3)
C1 B3 B9 104.4(3)
B8 B3 B9 60.3(3)
C1 B3 B2 58.8(2)
B8 B3 B2 59.8(2)
B9 B3 B2 108.0(3)
C1 B3 B4 58.8(2)
B8 B3 B4 108.1(3)
B9 B3 B4 59.6(3)
B2 B3 B4 108.3(3)
C1 B3 I2 121.2(3)
B8 B3 I2 125.0(3)
B9 B3 I2 125.8(3)
B2 B3 I2 119.7(3)
B4 B3 I2 120.6(3)
C1 B4 B9 104.1(3)
C1 B4 B10 104.2(3)
B9 B4 B10 59.8(3)
C1 B4 B3 58.4(2)
B9 B4 B3 59.8(3)
B10 B4 B3 107.5(3)
C1 B4 B5 58.6(2)
B9 B4 B5 107.7(3)
B10 B4 B5 59.9(3)
B3 B4 B5 107.7(3)
C1 B4 I3 120.5(3)
B9 B4 I3 125.9(3)
B10 B4 I3 126.7(3)
B3 B4 I3 119.6(3)
B5 B4 I3 120.6(3)
C1 B5 B11 104.0(3)
C1 B5 B6 57.8(2)
B11 B5 B6 59.9(3)
C1 B5 B10 104.2(3)
B11 B5 B10 60.6(3)
B6 B5 B10 107.9(3)
C1 B5 B4 58.7(2)
B11 B5 B4 108.3(3)
B6 B5 B4 107.4(3)
B10 B5 B4 59.7(2)
C1 B5 I4 123.7(3)
B11 B5 I4 123.5(3)
B6 B5 I4 121.2(3)
B10 B5 I4 123.9(3)
B4 B5 I4 121.0(3)
C1 B6 B11 105.1(3)
C1 B6 B7 105.0(3)
B11 B6 B7 60.1(3)
C1 B6 B2 59.4(2)
B11 B6 B2 108.3(3)
B7 B6 B2 59.7(3)
C1 B6 B5 59.3(2)
B11 B6 B5 59.7(3)
B7 B6 B5 108.1(3)
B2 B6 B5 109.2(3)
C1 B6 I5 119.9(3)
B11 B6 I5 125.8(3)
B7 B6 I5 126.0(3)
B2 B6 I5 119.5(3)
B5 B6 I5 119.7(3)
B2 B7 B6 60.2(3)
B2 B7 B11 108.5(3)
B6 B7 B11 59.9(3)
B2 B7 B8 60.0(2)
B6 B7 B8 107.8(3)
B11 B7 B8 108.3(3)
B2 B7 B12 108.4(3)
B6 B7 B12 107.9(3)
B11 B7 B12 60.2(3)
B8 B7 B12 60.1(2)
B2 B7 I6 119.8(3)
B6 B7 I6 121.1(3)
B11 B7 I6 122.5(3)
B8 B7 I6 121.5(3)
B12 B7 I6 123.0(3)
B3 B8 B2 60.5(3)
B3 B8 B9 60.0(3)
B2 B8 B9 108.4(3)
B3 B8 B7 107.9(3)
B2 B8 B7 59.5(2)
B9 B8 B7 108.0(3)
B3 B8 B12 108.0(3)
B2 B8 B12 108.0(3)
B9 B8 B12 59.9(3)
B7 B8 B12 60.1(3)
B3 B8 I7 121.0(3)
B2 B8 I7 121.0(3)
B9 B8 I7 121.8(3)
B7 B8 I7 122.2(3)
B12 B8 I7 122.4(3)
B10 B9 B4 60.2(3)
B10 B9 B3 108.5(3)
B4 B9 B3 60.6(3)
B10 B9 B8 108.0(3)
B4 B9 B8 108.3(3)
B3 B9 B8 59.7(3)
B10 B9 B12 59.6(3)
B4 B9 B12 108.1(3)
B3 B9 B12 108.1(3)
B8 B9 B12 60.3(3)
B10 B9 I8 123.1(3)
B4 B9 I8 120.3(3)
B3 B9 I8 119.5(3)
B8 B9 I8 121.5(3)
B12 B9 I8 123.7(3)
B12 B10 B9 60.5(3)
B12 B10 B4 108.6(3)
B9 B10 B4 59.9(3)
B12 B10 B5 108.1(3)
B9 B10 B5 108.2(3)
B4 B10 B5 60.4(3)
B12 B10 B11 60.2(3)
B9 B10 B11 108.2(3)
B4 B10 B11 107.8(3)
B5 B10 B11 59.3(3)
B12 B10 I9 122.6(3)
B9 B10 I9 122.6(3)
B4 B10 I9 120.9(3)
B5 B10 I9 120.2(3)
B11 B10 I9 121.7(3)
B5 B11 B6 60.4(3)
B5 B11 B7 108.5(3)
B6 B11 B7 60.0(3)
B5 B11 B12 107.9(3)
B6 B11 B12 108.1(3)
B7 B11 B12 60.3(3)
B5 B11 B10 60.0(3)
B6 B11 B10 107.8(3)
B7 B11 B10 107.5(3)
B12 B11 B10 59.2(3)
B5 B11 I10 119.6(3)
B6 B11 I10 118.8(3)
B7 B11 I10 121.6(3)
B12 B11 I10 124.7(3)
B10 B11 I10 123.9(3)
B10 B12 B9 59.9(3)
B10 B12 B11 60.6(3)
B9 B12 B11 108.0(3)
B10 B12 B7 108.0(3)
B9 B12 B7 107.5(3)
B11 B12 B7 59.5(3)
B10 B12 B8 107.8(3)
B9 B12 B8 59.8(3)
B11 B12 B8 107.4(3)
B7 B12 B8 59.7(3)
B10 B12 I11 121.7(3)
B9 B12 I11 122.7(3)
B11 B12 I11 121.2(3)
B7 B12 I11 121.5(3)
B8 B12 I11 122.3(3)
B17 C2 B15 114.2(3)
B17 C2 B13 62.8(3)
B15 C2 B13 114.6(3)
B17 C2 B14 114.6(3)
B15 C2 B14 62.8(3)
B13 C2 B14 62.7(3)
B17 C2 B16 62.6(3)
B15 C2 B16 62.2(3)
B13 C2 B16 114.5(3)
B14 C2 B16 114.3(3)
B17 C2 H2 118.1(8)
B15 C2 H2 117.7(9)
B13 C2 H2 117.9(8)
B14 C2 H2 117.6(8)
B16 C2 H2 118.1(9)
C2 B13 B18 104.3(3)
C2 B13 B17 58.3(3)
B18 B13 B17 59.6(3)
C2 B13 B14 58.7(3)
B18 B13 B14 108.2(3)
B17 B13 B14 107.7(3)
C2 B13 B19 104.6(3)
B18 B13 B19 60.8(3)
B17 B13 B19 108.2(3)
B14 B13 B19 59.7(3)
C2 B13 I12 122.1(3)
B18 B13 I12 125.0(3)
B17 B13 I12 121.4(3)
B14 B13 I12 119.9(3)
B19 B13 I12 124.1(3)
C2 B14 B20 104.6(3)
C2 B14 B19 104.9(3)
B20 B14 B19 60.2(3)
C2 B14 B13 58.6(3)
B20 B14 B13 108.2(3)
B19 B14 B13 60.2(3)
C2 B14 B15 58.5(2)
B20 B14 B15 59.8(3)
B19 B14 B15 107.9(3)
B13 B14 B15 107.7(3)
C2 B14 I13 121.7(3)
B20 B14 I13 125.4(3)
B19 B14 I13 124.0(3)
B13 B14 I13 119.5(3)
B15 B14 I13 121.7(3)
C2 B15 B16 59.0(3)
C2 B15 B20 104.7(3)
B16 B15 B20 108.4(4)
C2 B15 B21 104.9(3)
B16 B15 B21 59.9(3)
B20 B15 B21 60.4(3)
C2 B15 B14 58.7(3)
B16 B15 B14 108.3(3)
B20 B15 B14 59.8(3)
B21 B15 B14 108.1(4)
C2 B15 I14 121.0(3)
B16 B15 I14 121.1(3)
B20 B15 I14 124.4(3)
B21 B15 I14 125.9(3)
B14 B15 I14 119.2(3)
C2 B16 B22 104.6(3)
C2 B16 B15 58.8(2)
B22 B16 B15 108.4(3)
C2 B16 B21 104.9(3)
B22 B16 B21 60.3(3)
B15 B16 B21 60.2(3)
C2 B16 B17 58.3(3)
B22 B16 B17 59.9(3)
B15 B16 B17 107.9(3)
B21 B16 B17 108.1(4)
C2 B16 I15 124.9(3)
B22 B16 I15 121.5(3)
B15 B16 I15 122.5(3)
B21 B16 I15 122.9(3)
B17 B16 I15 120.5(3)
C2 B17 B18 105.0(3)
C2 B17 B22 105.0(3)
B18 B17 B22 60.3(3)
C2 B17 B16 59.1(3)
B18 B17 B16 108.1(3)
B22 B17 B16 59.7(3)
C2 B17 B13 58.9(3)
B18 B17 B13 60.0(3)
B22 B17 B13 108.3(3)
B16 B17 B13 108.4(3)
C2 B17 I16 120.4(3)
B18 B17 I16 125.4(3)
B22 B17 I16 125.6(3)
B16 B17 I16 120.2(3)
B13 B17 I16 119.8(3)
B17 B18 B13 60.4(3)
B17 B18 B22 60.0(3)
B13 B18 B22 108.4(3)
B17 B18 B23 107.9(4)
B13 B18 B23 107.8(3)
B22 B18 B23 60.0(3)
B17 B18 B19 108.1(3)
B13 B18 B19 60.0(3)
B22 B18 B19 107.9(4)
B23 B18 B19 59.7(3)
B17 B18 I17 120.8(3)
B13 B18 I17 119.9(3)
B22 B18 I17 122.7(3)
B23 B18 I17 123.4(3)
B19 B18 I17 121.6(3)
B14 B19 B20 59.8(3)
B14 B19 B23 107.8(4)
B20 B19 B23 60.3(3)
B14 B19 B13 60.1(3)
B20 B19 B13 107.8(3)
B23 B19 B13 107.3(3)
B14 B19 B18 107.3(3)
B20 B19 B18 107.7(3)
B23 B19 B18 59.7(3)
B13 B19 B18 59.2(3)
B14 B19 I18 119.7(3)
B20 B19 I18 121.7(3)
B23 B19 I18 124.1(3)
B13 B19 I18 120.7(3)
B18 B19 I18 123.6(3)
B14 B20 B15 60.5(3)
B14 B20 B19 60.0(3)
B15 B20 B19 108.3(3)
B14 B20 B21 108.3(3)
B15 B20 B21 60.0(3)
B19 B20 B21 107.9(3)
B14 B20 B23 107.7(3)
B15 B20 B23 107.4(3)
B19 B20 B23 59.9(3)
B21 B20 B23 59.5(3)
B14 B20 I19 122.0(3)
B15 B20 I19 121.1(3)
B19 B20 I19 122.4(3)
B21 B20 I19 121.0(3)
B23 B20 I19 122.3(3)
B16 B21 B23 107.9(4)
B16 B21 B22 59.7(3)
B23 B21 B22 60.2(3)
B16 B21 B15 59.8(3)
B23 B21 B15 107.9(3)
B22 B21 B15 107.6(3)
B16 B21 B20 107.7(3)
B23 B21 B20 60.4(3)
B22 B21 B20 108.3(4)
B15 B21 B20 59.7(3)
B16 B21 I20 120.8(3)
B23 B21 I20 123.3(3)
B22 B21 I20 122.7(3)
B15 B21 I20 120.4(3)
B20 B21 I20 121.7(3)
B16 B22 B17 60.3(3)
B16 B22 B18 108.2(3)
B17 B22 B18 59.7(3)
B16 B22 B21 60.0(3)
B17 B22 B21 108.2(3)
B18 B22 B21 108.2(3)
B16 B22 B23 107.8(3)
B17 B22 B23 107.8(3)
B18 B22 B23 60.2(3)
B21 B22 B23 59.8(3)
B16 B22 I21 120.4(3)
B17 B22 I21 120.6(3)
B18 B22 I21 122.2(3)
B21 B22 I21 122.0(3)
B23 B22 I21 123.3(3)
B21 B23 B22 60.0(3)
B21 B23 B19 108.3(3)
B22 B23 B19 108.4(3)
B21 B23 B18 108.0(3)
B22 B23 B18 59.7(3)
B19 B23 B18 60.6(3)
B21 B23 B20 60.2(3)
B22 B23 B20 108.0(4)
B19 B23 B20 59.8(3)
B18 B23 B20 108.0(3)
B21 B23 I22 121.7(3)
B22 B23 I22 122.6(3)
B19 B23 I22 120.8(3)
B18 B23 I22 122.1(3)
B20 B23 I22 121.0(3)
B24 C3 B25 62.6(3)
B24 C3 B28 62.7(3)
B25 C3 B28 114.9(3)
B24 C3 B27 114.5(3)
B25 C3 B27 115.0(3)
B28 C3 B27 62.8(3)
B24 C3 B26 114.7(3)
B25 C3 B26 63.1(3)
B28 C3 B26 114.7(3)
B27 C3 B26 62.6(3)
B24 C3 H3 118.4(8)
B25 C3 H3 117.5(8)
B28 C3 H3 117.9(8)
B27 C3 H3 117.4(8)
B26 C3 H3 117.2(8)
C3 B24 B30 105.0(3)
C3 B24 B29 104.7(3)
B30 B24 B29 60.1(3)
C3 B24 B25 58.8(2)
B30 B24 B25 60.4(3)
B29 B24 B25 108.4(3)
C3 B24 B28 58.8(2)
B30 B24 B28 108.5(3)
B29 B24 B28 60.2(3)
B25 B24 B28 108.5(3)
C3 B24 I23 123.0(3)
B30 B24 I23 123.1(3)
B29 B24 I23 124.2(3)
B25 B24 I23 119.8(3)
B28 B24 I23 121.2(3)
C3 B25 B31 104.5(3)
C3 B25 B24 58.6(2)
B31 B25 B24 108.1(3)
C3 B25 B30 104.4(3)
B31 B25 B30 60.4(3)
B24 B25 B30 59.7(3)
C3 B25 B26 58.7(2)
B31 B25 B26 59.6(3)
B24 B25 B26 107.8(3)
B30 B25 B26 107.7(3)
C3 B25 I24 120.4(3)
B31 B25 I24 126.3(3)
B24 B25 I24 119.4(3)
B30 B25 I24 125.7(3)
B26 B25 I24 120.8(3)
C3 B26 B32 105.0(3)
C3 B26 B31 104.2(3)
B32 B26 B31 60.9(3)
C3 B26 B27 58.6(2)
B32 B26 B27 60.3(3)
B31 B26 B27 108.5(3)
C3 B26 B25 58.2(2)
B32 B26 B25 108.5(3)
B31 B26 B25 59.7(3)
B27 B26 B25 107.7(3)
C3 B26 I25 122.8(3)
B32 B26 I25 123.5(3)
B31 B26 I25 124.1(3)
B27 B26 I25 120.6(3)
B25 B26 I25 121.0(3)
C3 B27 B33 104.6(3)
C3 B27 B32 104.5(3)
B33 B27 B32 60.6(3)
C3 B27 B26 58.8(2)
B33 B27 B26 107.9(3)
B32 B27 B26 59.3(3)
C3 B27 B28 58.5(2)
B33 B27 B28 60.2(3)
B32 B27 B28 108.7(3)
B26 B27 B28 108.2(3)
C3 B27 I26 121.2(3)
B33 B27 I26 125.0(3)
B32 B27 I26 125.4(3)
B26 B27 I26 120.8(3)
B28 B27 I26 119.5(3)
C3 B28 B24 58.6(2)
C3 B28 B29 104.3(3)
B24 B28 B29 59.8(3)
C3 B28 B33 104.1(3)
B24 B28 B33 107.7(3)
B29 B28 B33 60.1(3)
C3 B28 B27 58.7(2)
B24 B28 B27 107.9(3)
B29 B28 B27 107.7(3)
B33 B28 B27 59.4(2)
C3 B28 I27 121.8(3)
B24 B28 I27 120.5(3)
B29 B28 I27 125.0(3)
B33 B28 I27 125.2(3)
B27 B28 I27 120.6(3)
B24 B29 B30 60.0(3)
B24 B29 B28 60.0(3)
B30 B29 B28 108.3(3)
B24 B29 B33 107.8(3)
B30 B29 B33 108.1(3)
B28 B29 B33 60.0(3)
B24 B29 B34 107.8(3)
B30 B29 B34 60.3(3)
B28 B29 B34 107.8(3)
B33 B29 B34 59.7(3)
B24 B29 I28 121.1(3)
B30 B29 I28 122.5(3)
B28 B29 I28 120.1(3)
B33 B29 I28 121.6(3)
B34 B29 I28 123.3(3)
B24 B30 B29 60.0(3)
B24 B30 B25 59.9(2)
B29 B30 B25 108.0(3)
B24 B30 B34 107.8(3)
B29 B30 B34 60.2(3)
B25 B30 B34 107.5(3)
B24 B30 B31 107.5(3)
B29 B30 B31 108.2(3)
B25 B30 B31 59.5(2)
B34 B30 B31 60.0(3)
B24 B30 I29 121.4(3)
B29 B30 I29 122.6(3)
B25 B30 I29 120.6(3)
B34 B30 I29 123.1(3)
B31 B30 I29 121.5(3)
B26 B31 B25 60.8(3)
B26 B31 B34 107.2(3)
B25 B31 B34 107.9(3)
B26 B31 B30 108.4(3)
B25 B31 B30 60.1(3)
B34 B31 B30 59.9(3)
B26 B31 B32 59.3(3)
B25 B31 B32 108.2(3)
B34 B31 B32 59.7(3)
B30 B31 B32 108.0(3)
B26 B31 I30 120.9(3)
B25 B31 I30 119.4(3)
B34 B31 I30 123.9(3)
B30 B31 I30 121.2(3)
B32 B31 I30 123.3(3)
B26 B32 B34 107.9(3)
B26 B32 B27 60.4(3)
B34 B32 B27 107.2(3)
B26 B32 B31 59.8(3)
B34 B32 B31 60.1(3)
B27 B32 B31 107.7(3)
B26 B32 B33 107.7(3)
B34 B32 B33 59.6(3)
B27 B32 B33 59.3(3)
B31 B32 B33 107.5(3)
B26 B32 I31 121.6(3)
B34 B32 I31 122.5(3)
B27 B32 I31 121.2(3)
B31 B32 I31 122.7(3)
B33 B32 I31 121.7(3)
B27 B33 B34 108.1(3)
B27 B33 B28 60.3(3)
B34 B33 B28 108.1(3)
B27 B33 B29 108.2(3)
B34 B33 B29 60.2(3)
B28 B33 B29 59.9(3)
B27 B33 B32 60.1(3)
B34 B33 B32 59.9(3)
B28 B33 B32 108.3(3)
B29 B33 B32 108.2(3)
B27 B33 I32 118.9(3)
B34 B33 I32 123.8(3)
B28 B33 I32 120.7(3)
B29 B33 I32 123.8(3)
B32 B33 I32 120.7(3)
B33 B34 B32 60.5(3)
B33 B34 B29 60.1(3)
B32 B34 B29 108.6(3)
B33 B34 B30 107.9(3)
B32 B34 B30 108.5(3)
B29 B34 B30 59.5(3)
B33 B34 B31 108.3(3)
B32 B34 B31 60.2(3)
B29 B34 B31 107.7(3)
B30 B34 B31 60.0(3)
B33 B34 I33 120.1(3)
B32 B34 I33 121.2(3)
B29 B34 I33 120.9(3)
B30 B34 I33 122.6(3)
B31 B34 I33 123.2(3)
H1WA O1 H1WB 107.3(13)
H2WA O2 H2WB 107.2(14)
H3WA O3 H3WB 107.4(13)
H4WA O4 H4WB 107.1(14)
H5WA O5 H5WB 107.5(13)
H6WA O6 H6WB 116.8(16)
H6WA O6 H6WC 117.1(15)
H6WB O6 H6WC 117.8(18)
H7WA O7 H7WB 107.0(14)
H8WA O8 H8WB 107.3(14)
H9WA O9 H9WB 107.2(14)
H10C O10 H10A 118.9(16)
H10C O10 H10B 119.9(19)
H10A O10 H10B 107.0(14)
H10C O10 H10C 0.0
H10A O10 H10C 118.9(16)
H10B O10 H10C 119.9(19)
H11A O11 H11B 106.9(14)
H12A O12 H12B 106.1(13)
H13A O13 H13B 107.5(14)
H14A O14 H14B 108.0(14)
H15A O15 H15B 108.1(14)
H16A O16 H16B 109(2)
H16A O16 H16C 108.2(19)
H16B O16 H16C 108(2)
H17A O17 H17B 107.4(14)
H18A O18 H18B 106.7(14)
H19A O19 H19B 106.4(14)
H20A O20 H20B 107.3(13)
H21A O21 H21B 105.8(14)
H22A O22 H22B 106.8(13)
H22C O22D H22D 105.7(14)
H23A O23 H23B 106.9(14)
H23A O23D H23C 96(5)
H23A O23D H23D 135(5)
H23C O23D H23D 107.1(15)
H24A O24 H24B 107.3(15)

loop_
_geom_bond_atom_site_label_1
_geom_bond_atom_site_label_2
_geom_bond_distance
C1 B6 1.702(6)
C1 B3 1.723(6)
C1 B2 1.728(6)
C1 B5 1.730(6)
C1 B4 1.732(6)
C1 H1 0.959(9)
B2 B7 1.774(6)
B2 B8 1.782(6)
B2 B6 1.783(6)
B2 B3 1.796(6)
B2 I1 2.148(4)
B3 B8 1.781(7)
B3 B9 1.786(6)
B3 B4 1.800(7)
B3 I2 2.140(4)
B4 B9 1.783(7)
B4 B10 1.789(7)
B4 B5 1.800(6)
B4 I3 2.138(5)
B5 B11 1.779(7)
B5 B6 1.790(7)
B5 B10 1.791(6)
B5 I4 2.146(5)
B6 B11 1.781(7)
B6 B7 1.782(7)
B6 I5 2.151(5)
B7 B11 1.785(7)
B7 B8 1.791(6)
B7 B12 1.799(6)
B7 I6 2.158(5)
B8 B9 1.790(7)
B8 B12 1.799(7)
B8 I7 2.153(5)
B9 B10 1.781(6)
B9 B12 1.793(6)
B9 I8 2.159(4)
B10 B12 1.777(7)
B10 B11 1.802(6)
B10 I9 2.154(4)
B11 B12 1.796(7)
B11 I10 2.157(4)
B12 I11 2.161(5)
C2 B17 1.717(6)
C2 B15 1.726(6)
C2 B13 1.727(7)
C2 B14 1.729(6)
C2 B16 1.731(6)
C2 H2 0.956(9)
B13 B18 1.786(7)
B13 B17 1.794(7)
B13 B14 1.797(7)
B13 B19 1.799(7)
B13 I12 2.141(5)
B14 B20 1.787(7)
B14 B19 1.791(7)
B14 B15 1.799(7)
B14 I13 2.146(5)
B15 B16 1.785(7)
B15 B20 1.787(7)
B15 B21 1.793(7)
B15 I14 2.156(5)
B16 B22 1.781(7)
B16 B21 1.787(7)
B16 B17 1.791(7)
B16 I15 2.151(5)
B17 B18 1.780(7)
B17 B22 1.784(6)
B17 I16 2.150(5)
B18 B22 1.790(7)
B18 B23 1.798(7)
B18 B19 1.814(7)
B18 I17 2.154(5)
B19 B20 1.795(7)
B19 B23 1.798(7)
B19 I18 2.138(5)
B20 B21 1.800(7)
B20 B23 1.804(7)
B20 I19 2.138(5)
B21 B23 1.788(8)
B21 B22 1.792(7)
B21 I20 2.152(5)
B22 B23 1.795(7)
B22 I21 2.156(5)
B23 I22 2.157(5)
C3 B24 1.718(6)
C3 B25 1.721(6)
C3 B28 1.722(6)
C3 B27 1.725(6)
C3 B26 1.730(6)
C3 H3 0.960(9)
B24 B30 1.784(7)
B24 B29 1.785(6)
B24 B25 1.787(6)
B24 B28 1.789(7)
B24 I23 2.150(5)
B25 B31 1.786(6)
B25 B30 1.796(6)
B25 B26 1.806(6)
B25 I24 2.147(4)
B26 B32 1.775(6)
B26 B31 1.784(7)
B26 B27 1.794(6)
B26 I25 2.140(4)
B27 B33 1.779(6)
B27 B32 1.793(7)
B27 B28 1.795(6)
B27 I26 2.140(5)
B28 B29 1.791(7)
B28 B33 1.793(6)
B28 I27 2.139(5)
B29 B30 1.786(7)
B29 B33 1.796(6)
B29 B34 1.797(7)
B29 I28 2.155(4)
B30 B34 1.799(6)
B30 B31 1.801(7)
B30 I29 2.157(5)
B31 B34 1.800(6)
B31 B32 1.803(7)
B31 I30 2.156(5)
B32 B34 1.793(7)
B32 B33 1.803(6)
B32 I31 2.149(4)
B33 B34 1.788(7)
B33 I32 2.156(4)
B34 I33 2.159(5)
O1 H1WA 1.001(9)
O1 H1WB 0.997(10)
O2 H2WA 1.000(10)
O2 H2WB 0.999(10)
O3 H3WA 1.001(9)
O3 H3WB 0.999(9)
O4 H4WA 1.001(10)
O4 H4WB 1.001(10)
O5 H5WA 1.000(9)
O5 H5WB 0.997(9)
O6 H6WA 1.004(9)
O6 H6WB 1.002(10)
O6 H6WC 1.000(10)
O7 H7WA 1.002(10)
O7 H7WB 1.000(10)
O8 H8WA 0.999(10)
O8 H8WB 0.998(10)
O9 H9WA 1.000(10)
O9 H9WB 0.999(10)
O10 H10C 1.283(6)
O10 H10A 1.003(9)
O10 H10B 0.999(9)
O10 H10C 1.283(6)
O11 H11A 1.002(10)
O11 H11B 1.003(10)
O12 H12A 1.006(10)
O12 H12B 1.007(10)
O13 H13A 0.998(10)
O13 H13B 0.998(10)
O14 H14A 0.996(10)
O14 H14B 0.995(10)
O15 H15A 0.997(10)
O15 H15B 0.996(10)
O16 H16A 1.002(10)
O16 H16B 1.000(10)
O16 H16C 1.001(10)
O17 H17A 0.999(9)
O17 H17B 0.999(10)
O18 H18A 1.000(10)
O18 H18B 1.004(10)
O19 H19A 1.005(10)
O19 H19B 1.003(10)
O20 H20A 1.002(9)
O20 H20B 1.000(10)
O21 H21A 1.002(10)
O21 H21B 1.012(10)
O22 H22A 1.004(10)
O22 H22B 1.001(10)
O22D H22C 1.011(10)
O22D H22D 1.004(10)
O23 H23A 1.000(10)
O23 H23B 1.005(10)
O23D H23A 1.31(5)
O23D H23C 1.000(10)
O23D H23D 1.002(10)
O24 H24A 1.000(10)
O24 H24B 1.000(10)

loop_
_geom_hbond_atom_site_label_D
_geom_hbond_atom_site_label_H
_geom_hbond_atom_site_label_A
_geom_hbond_distance_DH
_geom_hbond_distance_HA
_geom_hbond_distance_DA
_geom_hbond_angle_DHA
_geom_hbond_site_symmetry_A
O1 H1WA O7 1.001(9) 1.804(19) 2.766(7) 160(5) .
O1 H1WB I25 0.997(10) 3.022(17) 3.836(5) 139.5(19) .
O2 H2WA I10 1.000(10) 2.77(3) 3.433(5) 124(3) 1_455
O2 H2WB I30 0.999(10) 2.84(4) 3.549(5) 128(3) .
O2 H2WB I7 0.999(10) 3.13(5) 3.831(5) 128(4) .
O3 H3WA O9 1.001(9) 2.03(2) 2.778(7) 129(2) 2_666
O3 H3WB O2 0.999(9) 2.123(15) 3.015(8) 148(2) .
O3 H3WB I10 0.999(9) 2.97(2) 3.686(5) 129.4(18) 1_455
O4 H4WA O8 1.001(10) 1.879(19) 2.864(7) 167(5) .
O4 H4WB O1 1.001(10) 1.977(17) 2.819(8) 140(2) .
O5 H5WA O3 1.000(9) 1.791(15) 2.728(7) 154(3) .
O5 H5WB O12 0.997(9) 1.711(12) 2.668(8) 160(3) 2_566
O6 H6WA O2 1.004(9) 1.702(14) 2.692(7) 168(3) .
O6 H6WB O11 1.002(10) 1.623(12) 2.623(8) 175(4) .
O6 H6WC O1 1.000(10) 1.638(16) 2.618(7) 165(4) .
O7 H7WA O12 1.002(10) 1.83(3) 2.721(8) 146(3) .
O7 H7WB I5 1.000(10) 2.787(19) 3.752(5) 162(5) 2_666
O8 H8WA I24 0.999(10) 2.82(2) 3.658(4) 142(2) .
O8 H8WA I30 0.999(10) 3.12(3) 3.798(4) 126(2) .
O8 H8WB I19 0.998(10) 2.98(3) 3.782(5) 138(4) 1_655
O8 H8WB I14 0.998(10) 3.27(3) 3.876(4) 121(2) 1_655
O8 H8WB I20 0.998(10) 3.31(4) 4.081(4) 135(4) 1_655
O9 H9WA O4 1.000(10) 1.855(18) 2.786(6) 153(3) .
O9 H9WB I13 0.999(10) 2.76(2) 3.717(4) 161(5) 1_655
O10 H10A O3 1.003(9) 1.779(17) 2.697(8) 150(2) .
O10 H10B O4 0.999(9) 1.708(13) 2.698(8) 170(3) .
O10 H10C O10 1.283(6) 1.283(6) 2.567(12) 180.0(3) 2_666
O11 H11A O8 1.002(10) 1.778(15) 2.773(8) 171(4) 1_455
O11 H11B I6 1.003(10) 2.70(3) 3.634(6) 155(5) 1_455
O12 H12A O5 1.006(10) 2.01(3) 2.636(8) 118(2) .
O12 H12B O11 1.007(10) 2.13(2) 3.026(9) 148(3) 2_566
O13 H13A I7 0.998(10) 2.728(15) 3.625(4) 150(2) .
O13 H13A I2 0.998(10) 3.28(3) 3.923(4) 124.1(19) .
O13 H13B I16 0.998(10) 2.89(3) 3.804(4) 153(5) 1_565
O13 H13B I12 0.998(10) 3.11(5) 3.755(4) 124(4) 1_565
O14 H14A O13 0.996(10) 2.16(3) 2.828(6) 123(2) .
O14 H14A I9 0.996(10) 3.15(2) 3.771(4) 122(2) 1_455
O14 H14A I12 0.996(10) 3.24(3) 3.959(4) 131(2) 1_565
O14 H14B O22D 0.995(10) 1.87(3) 2.492(10) 117(2) 2_575
O14 H14B O22 0.995(10) 1.93(3) 2.678(17) 130(2) .
O15 H15A I22 0.997(10) 2.96(2) 3.841(5) 148(3) 1_565
O15 H15A I17 0.997(10) 3.28(3) 3.916(4) 123(2) 1_565
O15 H15B I29 0.996(10) 3.07(2) 3.905(4) 143(3) 2_675
O15 H15B I23 0.996(10) 3.05(3) 3.798(4) 133(3) 2_675
O16 H16A O15 1.002(10) 1.92(2) 2.728(8) 136(3) .
O16 H16B O19 1.000(10) 1.62(2) 2.582(13) 160(4) .
O16 H16C O18 1.001(10) 2.05(3) 2.573(9) 110(2) .
O16 H16C I17 1.001(10) 2.86(2) 3.739(6) 147(3) 1_565
O17 H17B O23 0.999(10) 2.37(3) 3.012(14) 121(3) .
O18 H18A O22 1.000(10) 1.99(3) 2.86(2) 145(2) .
O19 H19A O23 1.005(10) 1.93(2) 2.829(13) 147(3) .
O20 H20B I32 1.000(10) 2.96(2) 3.575(6) 121(2) 2_575
O21 H21A I28 1.002(10) 2.83(2) 3.767(8) 156(4) .
O22 H22B O20 1.001(10) 1.71(2) 2.551(14) 138(2) 2_575
O22D H22D O20 1.004(10) 2.24(3) 2.845(12) 117(3) .
O23 H23A I8 1.000(10) 2.72(4) 3.495(13) 135(4) .
O23D H23D O16 1.002(10) 2.41(5) 3.310(18) 149(7) 2_675
O24 H24A I29 1.000(10) 2.90(5) 3.472(15) 117(4) 1_455
O24 H24A I32 1.000(10) 3.14(5) 3.950(13) 139(5) .
O24 H24B O20 1.000(10) 1.95(6) 2.84(2) 146(8) 2_575
O24 H24B O22 1.000(10) 2.09(6) 2.87(2) 134(7) .

loop_
_geom_torsion_atom_site_label_1
_geom_torsion_atom_site_label_2
_geom_torsion_atom_site_label_3
_geom_torsion_atom_site_label_4
_geom_torsion
B6 C1 B2 B7 -40.2(3)
B3 C1 B2 B7 102.7(3)
B5 C1 B2 B7 -3.6(4)
B4 C1 B2 B7 66.3(4)
B6 C1 B2 B8 -102.8(3)
B3 C1 B2 B8 40.0(3)
B5 C1 B2 B8 -66.2(4)
B4 C1 B2 B8 3.7(4)
B3 C1 B2 B6 142.8(3)
B5 C1 B2 B6 36.6(3)
B4 C1 B2 B6 106.5(3)
B6 C1 B2 B3 -142.8(3)
B5 C1 B2 B3 -106.2(3)
B4 C1 B2 B3 -36.4(3)
B6 C1 B2 I1 108.0(3)
B3 C1 B2 I1 -109.1(3)
B5 C1 B2 I1 144.6(3)
B4 C1 B2 I1 -145.5(3)
B6 C1 B3 B8 -3.9(4)
B2 C1 B3 B8 -40.2(3)
B5 C1 B3 B8 66.1(4)
B4 C1 B3 B8 102.6(3)
B6 C1 B3 B9 -66.4(4)
B2 C1 B3 B9 -102.6(3)
B5 C1 B3 B9 3.7(4)
B4 C1 B3 B9 40.1(3)
B6 C1 B3 B2 36.2(3)
B5 C1 B3 B2 106.3(3)
B4 C1 B3 B2 142.7(3)
B6 C1 B3 B4 -106.5(4)
B2 C1 B3 B4 -142.7(3)
B5 C1 B3 B4 -36.5(3)
B6 C1 B3 I2 144.2(3)
B2 C1 B3 I2 108.0(3)
B5 C1 B3 I2 -145.7(3)
B4 C1 B3 I2 -109.3(3)
B7 B2 B3 C1 -95.9(3)
B8 B2 B3 C1 -133.7(3)
B6 B2 B3 C1 -32.5(3)
I1 B2 B3 C1 112.2(3)
C1 B2 B3 B8 133.7(3)
B7 B2 B3 B8 37.8(3)
B6 B2 B3 B8 101.3(3)
I1 B2 B3 B8 -114.1(3)
C1 B2 B3 B9 96.2(3)
B7 B2 B3 B9 0.3(4)
B8 B2 B3 B9 -37.5(3)
B6 B2 B3 B9 63.7(4)
I1 B2 B3 B9 -151.6(3)
C1 B2 B3 B4 33.1(3)
B7 B2 B3 B4 -62.8(4)
B8 B2 B3 B4 -100.7(3)
B6 B2 B3 B4 0.6(4)
I1 B2 B3 B4 145.2(3)
C1 B2 B3 I2 -110.6(3)
B7 B2 B3 I2 153.4(3)
B8 B2 B3 I2 115.6(3)
B6 B2 B3 I2 -143.1(3)
I1 B2 B3 I2 1.5(4)
B6 C1 B4 B9 66.1(4)
B3 C1 B4 B9 -40.2(3)
B2 C1 B4 B9 -3.8(4)
B5 C1 B4 B9 102.4(3)
B6 C1 B4 B10 4.2(4)
B3 C1 B4 B10 -102.1(3)
B2 C1 B4 B10 -65.7(4)
B5 C1 B4 B10 40.5(3)
B6 C1 B4 B3 106.2(4)
B2 C1 B4 B3 36.3(3)
B5 C1 B4 B3 142.6(3)
B6 C1 B4 B5 -36.3(3)
B3 C1 B4 B5 -142.6(3)
B2 C1 B4 B5 -106.2(3)
B6 C1 B4 I3 -145.7(3)
B3 C1 B4 I3 108.1(3)
B2 C1 B4 I3 144.4(3)
B5 C1 B4 I3 -109.4(3)
B8 B3 B4 C1 -96.3(3)
B9 B3 B4 C1 -133.6(3)
B2 B3 B4 C1 -33.0(3)
I2 B3 B4 C1 110.2(3)
C1 B3 B4 B9 133.6(3)
B8 B3 B4 B9 37.3(3)
B2 B3 B4 B9 100.6(3)
I2 B3 B4 B9 -116.1(3)
C1 B3 B4 B10 96.2(3)
B8 B3 B4 B10 -0.1(4)
B9 B3 B4 B10 -37.5(3)
B2 B3 B4 B10 63.1(4)
I2 B3 B4 B10 -153.6(3)
C1 B3 B4 B5 33.0(3)
B8 B3 B4 B5 -63.3(4)
B9 B3 B4 B5 -100.6(3)
B2 B3 B4 B5 0.0(4)
I2 B3 B4 B5 143.3(3)
C1 B3 B4 I3 -109.6(3)
B8 B3 B4 I3 154.0(3)
B9 B3 B4 I3 116.7(3)
B2 B3 B4 I3 -142.7(3)
I2 B3 B4 I3 0.6(4)
B6 C1 B5 B11 39.7(3)
B3 C1 B5 B11 -66.6(4)
B2 C1 B5 B11 3.2(4)
B4 C1 B5 B11 -103.2(3)
B3 C1 B5 B6 -106.4(4)
B2 C1 B5 B6 -36.5(3)
B4 C1 B5 B6 -142.9(3)
B6 C1 B5 B10 102.4(3)
B3 C1 B5 B10 -3.9(4)
B2 C1 B5 B10 65.9(4)
B4 C1 B5 B10 -40.4(3)
B6 C1 B5 B4 142.9(3)
B3 C1 B5 B4 36.5(3)
B2 C1 B5 B4 106.4(3)
B6 C1 B5 I4 -108.4(3)
B3 C1 B5 I4 145.2(3)
B2 C1 B5 I4 -144.9(3)
B4 C1 B5 I4 108.7(3)
B9 B4 B5 C1 -96.0(3)
B10 B4 B5 C1 -133.3(3)
B3 B4 B5 C1 -32.9(3)
I3 B4 B5 C1 109.3(3)
C1 B4 B5 B11 95.6(3)
B9 B4 B5 B11 -0.4(4)
B10 B4 B5 B11 -37.7(3)
B3 B4 B5 B11 62.7(4)
I3 B4 B5 B11 -155.1(3)
C1 B4 B5 B6 32.4(3)
B9 B4 B5 B6 -63.7(4)
B10 B4 B5 B6 -100.9(3)
B3 B4 B5 B6 -0.6(4)
I3 B4 B5 B6 141.7(3)
C1 B4 B5 B10 133.3(3)
B9 B4 B5 B10 37.3(3)
B3 B4 B5 B10 100.4(3)
I3 B4 B5 B10 -117.4(3)
C1 B4 B5 I4 -113.0(3)
B9 B4 B5 I4 151.0(3)
B10 B4 B5 I4 113.7(3)
B3 B4 B5 I4 -146.0(3)
I3 B4 B5 I4 -3.7(4)
B3 C1 B6 B11 66.4(4)
B2 C1 B6 B11 102.6(3)
B5 C1 B6 B11 -39.9(3)
B4 C1 B6 B11 -3.7(4)
B3 C1 B6 B7 3.9(4)
B2 C1 B6 B7 40.1(3)
B5 C1 B6 B7 -102.4(3)
B4 C1 B6 B7 -66.2(4)
B3 C1 B6 B2 -36.2(3)
B5 C1 B6 B2 -142.5(3)
B4 C1 B6 B2 -106.3(4)
B3 C1 B6 B5 106.3(3)
B2 C1 B6 B5 142.5(3)
B4 C1 B6 B5 36.2(3)
B3 C1 B6 I5 -144.9(3)
B2 C1 B6 I5 -108.6(3)
B5 C1 B6 I5 108.9(3)
B4 C1 B6 I5 145.1(3)
B7 B2 B6 C1 133.9(3)
B8 B2 B6 C1 95.7(3)
B3 B2 B6 C1 32.7(3)
I1 B2 B6 C1 -112.2(3)
C1 B2 B6 B11 -97.1(3)
B7 B2 B6 B11 36.7(3)
B8 B2 B6 B11 -1.4(4)
B3 B2 B6 B11 -64.4(4)
I1 B2 B6 B11 150.7(3)
C1 B2 B6 B7 -133.9(3)
B8 B2 B6 B7 -38.2(3)
B3 B2 B6 B7 -101.2(3)
I1 B2 B6 B7 113.9(3)
C1 B2 B6 B5 -33.7(3)
B7 B2 B6 B5 100.2(3)
B8 B2 B6 B5 62.0(4)
B3 B2 B6 B5 -1.0(4)
I1 B2 B6 B5 -145.9(3)
C1 B2 B6 I5 109.4(3)
B7 B2 B6 I5 -116.8(3)
B8 B2 B6 I5 -155.0(3)
B3 B2 B6 I5 142.0(3)
I1 B2 B6 I5 -2.9(4)
B11 B5 B6 C1 -134.2(3)
B10 B5 B6 C1 -95.8(3)
B4 B5 B6 C1 -32.7(3)
I4 B5 B6 C1 112.6(3)
C1 B5 B6 B11 134.2(3)
B10 B5 B6 B11 38.4(3)
B4 B5 B6 B11 101.5(3)
I4 B5 B6 B11 -113.2(3)
C1 B5 B6 B7 97.0(3)
B11 B5 B6 B7 -37.2(3)
B10 B5 B6 B7 1.3(4)
B4 B5 B6 B7 64.3(4)
I4 B5 B6 B7 -150.4(3)
C1 B5 B6 B2 33.7(3)
B11 B5 B6 B2 -100.5(3)
B10 B5 B6 B2 -62.1(4)
B4 B5 B6 B2 1.0(4)
I4 B5 B6 B2 146.3(3)
C1 B5 B6 I5 -109.2(3)
B11 B5 B6 I5 116.6(3)
B10 B5 B6 I5 155.0(3)
B4 B5 B6 I5 -142.0(3)
I4 B5 B6 I5 3.3(4)
C1 B2 B7 B6 39.1(3)
B8 B2 B7 B6 137.6(3)
B3 B2 B7 B6 100.1(3)
I1 B2 B7 B6 -108.8(3)
C1 B2 B7 B11 2.4(4)
B8 B2 B7 B11 100.9(3)
B6 B2 B7 B11 -36.7(3)
B3 B2 B7 B11 63.4(4)
I1 B2 B7 B11 -145.5(3)
C1 B2 B7 B8 -98.5(3)
B6 B2 B7 B8 -137.6(3)
B3 B2 B7 B8 -37.4(3)
I1 B2 B7 B8 113.6(3)
C1 B2 B7 B12 -61.4(4)
B8 B2 B7 B12 37.1(3)
B6 B2 B7 B12 -100.5(4)
B3 B2 B7 B12 -0.4(4)
I1 B2 B7 B12 150.7(3)
C1 B2 B7 I6 150.1(3)
B8 B2 B7 I6 -111.4(3)
B6 B2 B7 I6 111.0(3)
B3 B2 B7 I6 -148.9(3)
I1 B2 B7 I6 2.2(5)
C1 B6 B7 B2 -40.0(3)
B11 B6 B7 B2 -139.1(3)
B5 B6 B7 B2 -102.1(3)
I5 B6 B7 B2 106.3(4)
C1 B6 B7 B11 99.1(3)
B2 B6 B7 B11 139.1(3)
B5 B6 B7 B11 37.0(3)
I5 B6 B7 B11 -114.7(4)
C1 B6 B7 B8 -2.1(4)
B11 B6 B7 B8 -101.2(3)
B2 B6 B7 B8 37.9(3)
B5 B6 B7 B8 -64.2(4)
I5 B6 B7 B8 144.1(3)
C1 B6 B7 B12 61.4(4)
B11 B6 B7 B12 -37.7(3)
B2 B6 B7 B12 101.4(3)
B5 B6 B7 B12 -0.7(4)
I5 B6 B7 B12 -152.3(3)
C1 B6 B7 I6 -148.9(3)
B11 B6 B7 I6 112.1(3)
B2 B6 B7 I6 -108.9(3)
B5 B6 B7 I6 149.1(3)
I5 B6 B7 I6 -2.6(5)
C1 B3 B8 B2 39.7(3)
B9 B3 B8 B2 138.2(3)
B4 B3 B8 B2 101.1(3)
I2 B3 B8 B2 -106.9(3)
C1 B3 B8 B9 -98.5(3)
B2 B3 B8 B9 -138.2(3)
B4 B3 B8 B9 -37.0(3)
I2 B3 B8 B9 114.9(3)
C1 B3 B8 B7 2.3(4)
B9 B3 B8 B7 100.8(3)
B2 B3 B8 B7 -37.3(3)
B4 B3 B8 B7 63.8(4)
I2 B3 B8 B7 -144.3(3)
C1 B3 B8 B12 -61.3(4)
B9 B3 B8 B12 37.2(3)
B2 B3 B8 B12 -100.9(3)
B4 B3 B8 B12 0.2(4)
I2 B3 B8 B12 152.2(3)
C1 B3 B8 I7 150.2(3)
B9 B3 B8 I7 -111.3(3)
B2 B3 B8 I7 110.6(3)
B4 B3 B8 I7 -148.3(3)
I2 B3 B8 I7 3.7(5)
C1 B2 B8 B3 -39.5(3)
B7 B2 B8 B3 -137.9(3)
B6 B2 B8 B3 -99.9(3)
I1 B2 B8 B3 109.2(3)
C1 B2 B8 B9 -1.9(4)
B7 B2 B8 B9 -100.4(3)
B6 B2 B8 B9 -62.4(4)
B3 B2 B8 B9 37.5(3)
I1 B2 B8 B9 146.8(3)
C1 B2 B8 B7 98.5(3)
B6 B2 B8 B7 38.0(3)
B3 B2 B8 B7 137.9(3)
I1 B2 B8 B7 -112.8(3)
C1 B2 B8 B12 61.5(4)
B7 B2 B8 B12 -37.0(3)
B6 B2 B8 B12 1.0(4)
B3 B2 B8 B12 101.0(3)
I1 B2 B8 B12 -149.8(3)
C1 B2 B8 I7 -150.0(3)
B7 B2 B8 I7 111.6(3)
B6 B2 B8 I7 149.6(3)
B3 B2 B8 I7 -110.5(3)
I1 B2 B8 I7 -1.3(5)
B2 B7 B8 B3 37.8(3)
B6 B7 B8 B3 -0.1(4)
B11 B7 B8 B3 -63.5(4)
B12 B7 B8 B3 -100.9(3)
I6 B7 B8 B3 146.4(3)
B6 B7 B8 B2 -37.9(3)
B11 B7 B8 B2 -101.3(4)
B12 B7 B8 B2 -138.7(3)
I6 B7 B8 B2 108.6(3)
B2 B7 B8 B9 101.2(3)
B6 B7 B8 B9 63.3(4)
B11 B7 B8 B9 0.0(4)
B12 B7 B8 B9 -37.5(3)
I6 B7 B8 B9 -150.1(3)
B2 B7 B8 B12 138.7(3)
B6 B7 B8 B12 100.8(3)
B11 B7 B8 B12 37.5(3)
I6 B7 B8 B12 -112.6(3)
B2 B7 B8 I7 -109.7(3)
B6 B7 B8 I7 -147.6(3)
B11 B7 B8 I7 149.1(3)
B12 B7 B8 I7 111.6(3)
I6 B7 B8 I7 -1.0(5)
C1 B4 B9 B10 -98.4(3)
B3 B4 B9 B10 -137.8(3)
B5 B4 B9 B10 -37.3(3)
I3 B4 B9 B10 115.7(4)
C1 B4 B9 B3 39.5(3)
B10 B4 B9 B3 137.8(3)
B5 B4 B9 B3 100.6(3)
I3 B4 B9 B3 -106.5(3)
C1 B4 B9 B8 2.3(4)
B10 B4 B9 B8 100.7(3)
B3 B4 B9 B8 -37.2(3)
B5 B4 B9 B8 63.4(4)
I3 B4 B9 B8 -143.6(3)
C1 B4 B9 B12 -61.5(4)
B10 B4 B9 B12 36.9(3)
B3 B4 B9 B12 -101.0(3)
B5 B4 B9 B12 -0.4(4)
I3 B4 B9 B12 152.5(3)
C1 B4 B9 I8 148.4(3)
B10 B4 B9 I8 -113.2(3)
B3 B4 B9 I8 109.0(3)
B5 B4 B9 I8 -150.5(3)
I3 B4 B9 I8 2.5(5)
C1 B3 B9 B10 -1.8(4)
B8 B3 B9 B10 -100.5(3)
B2 B3 B9 B10 -63.2(4)
B4 B3 B9 B10 37.9(3)
I2 B3 B9 B10 145.7(3)
C1 B3 B9 B4 -39.7(3)
B8 B3 B9 B4 -138.4(3)
B2 B3 B9 B4 -101.1(3)
I2 B3 B9 B4 107.8(4)
C1 B3 B9 B8 98.7(3)
B2 B3 B9 B8 37.3(3)
B4 B3 B9 B8 138.4(3)
I2 B3 B9 B8 -113.8(4)
C1 B3 B9 B12 61.3(4)
B8 B3 B9 B12 -37.4(3)
B2 B3 B9 B12 -0.1(4)
B4 B3 B9 B12 101.0(3)
I2 B3 B9 B12 -151.2(3)
C1 B3 B9 I8 -150.0(3)
B8 B3 B9 I8 111.4(3)
B2 B3 B9 I8 148.7(3)
B4 B3 B9 I8 -110.2(3)
I2 B3 B9 I8 -2.4(5)
B3 B8 B9 B10 101.3(3)
B2 B8 B9 B10 63.5(4)
B7 B8 B9 B10 0.5(4)
B12 B8 B9 B10 -37.1(3)
I7 B8 B9 B10 -148.7(3)
B3 B8 B9 B4 37.5(3)
B2 B8 B9 B4 -0.2(4)
B7 B8 B9 B4 -63.2(4)
B12 B8 B9 B4 -100.8(3)
I7 B8 B9 B4 147.5(3)
B2 B8 B9 B3 -37.8(3)
B7 B8 B9 B3 -100.7(3)
B12 B8 B9 B3 -138.3(3)
I7 B8 B9 B3 110.0(3)
B3 B8 B9 B12 138.3(3)
B2 B8 B9 B12 100.6(3)
B7 B8 B9 B12 37.6(3)
I7 B8 B9 B12 -111.7(3)
B3 B8 B9 I8 -108.1(3)
B2 B8 B9 I8 -145.9(3)
B7 B8 B9 I8 151.1(3)
B12 B8 B9 I8 113.5(3)
I7 B8 B9 I8 1.9(5)
B4 B9 B10 B12 138.6(3)
B3 B9 B10 B12 100.6(3)
B8 B9 B10 B12 37.3(3)
I8 B9 B10 B12 -112.7(4)
B3 B9 B10 B4 -38.0(3)
B8 B9 B10 B4 -101.3(3)
B12 B9 B10 B4 -138.6(3)
I8 B9 B10 B4 108.7(4)
B4 B9 B10 B5 37.6(3)
B3 B9 B10 B5 -0.4(4)
B8 B9 B10 B5 -63.6(4)
B12 B9 B10 B5 -101.0(3)
I8 B9 B10 B5 146.3(3)
B4 B9 B10 B11 100.4(3)
B3 B9 B10 B11 62.4(4)
B8 B9 B10 B11 -0.8(4)
B12 B9 B10 B11 -38.2(3)
I8 B9 B10 B11 -150.9(3)
B4 B9 B10 I9 -109.5(4)
B3 B9 B10 I9 -147.5(3)
B8 B9 B10 I9 149.3(3)
B12 B9 B10 I9 111.9(4)
I8 B9 B10 I9 -0.8(5)
C1 B4 B10 B12 60.9(4)
B9 B4 B10 B12 -37.4(3)
B3 B4 B10 B12 0.1(4)
B5 B4 B10 B12 100.8(3)
I3 B4 B10 B12 -151.8(3)
C1 B4 B10 B9 98.3(3)
B3 B4 B10 B9 37.5(3)
B5 B4 B10 B9 138.1(3)
I3 B4 B10 B9 -114.4(4)
C1 B4 B10 B5 -39.9(3)
B9 B4 B10 B5 -138.1(3)
B3 B4 B10 B5 -100.7(3)
I3 B4 B10 B5 107.5(4)
C1 B4 B10 B11 -2.9(4)
B9 B4 B10 B11 -101.2(3)
B3 B4 B10 B11 -63.7(4)
B5 B4 B10 B11 37.0(3)
I3 B4 B10 B11 144.5(3)
C1 B4 B10 I9 -149.4(3)
B9 B4 B10 I9 112.3(3)
B3 B4 B10 I9 149.8(3)
B5 B4 B10 I9 -109.5(3)
I3 B4 B10 I9 -2.1(5)
C1 B5 B10 B12 -61.6(4)
B11 B5 B10 B12 36.7(3)
B6 B5 B10 B12 -1.4(4)
B4 B5 B10 B12 -101.5(3)
I4 B5 B10 B12 149.4(3)
C1 B5 B10 B9 2.5(4)
B11 B5 B10 B9 100.8(3)
B6 B5 B10 B9 62.7(4)
B4 B5 B10 B9 -37.4(3)
I4 B5 B10 B9 -146.6(3)
C1 B5 B10 B4 39.9(3)
B11 B5 B10 B4 138.2(3)
B6 B5 B10 B4 100.1(3)
I4 B5 B10 B4 -109.1(4)
C1 B5 B10 B11 -98.3(3)
B6 B5 B10 B11 -38.1(3)
B4 B5 B10 B11 -138.2(3)
I4 B5 B10 B11 112.7(3)
C1 B5 B10 I9 150.5(3)
B11 B5 B10 I9 -111.2(3)
B6 B5 B10 I9 -149.2(3)
B4 B5 B10 I9 110.6(3)
I4 B5 B10 I9 1.5(5)
C1 B5 B11 B6 -38.7(3)
B10 B5 B11 B6 -137.2(3)
B4 B5 B11 B6 -99.9(3)
I4 B5 B11 B6 109.5(3)
C1 B5 B11 B7 -1.5(4)
B6 B5 B11 B7 37.2(3)
B10 B5 B11 B7 -100.0(3)
B4 B5 B11 B7 -62.7(4)
I4 B5 B11 B7 146.8(3)
C1 B5 B11 B12 62.4(4)
B6 B5 B11 B12 101.1(3)
B10 B5 B11 B12 -36.2(3)
B4 B5 B11 B12 1.1(4)
I4 B5 B11 B12 -149.4(3)
C1 B5 B11 B10 98.6(3)
B6 B5 B11 B10 137.2(3)
B4 B5 B11 B10 37.3(3)
I4 B5 B11 B10 -113.2(3)
C1 B5 B11 I10 -147.0(3)
B6 B5 B11 I10 -108.3(3)
B10 B5 B11 I10 114.4(3)
B4 B5 B11 I10 151.8(3)
I4 B5 B11 I10 1.2(5)
C1 B6 B11 B5 39.7(3)
B7 B6 B11 B5 138.5(3)
B2 B6 B11 B5 102.0(3)
I5 B6 B11 B5 -106.6(4)
C1 B6 B11 B7 -98.8(3)
B2 B6 B11 B7 -36.6(3)
B5 B6 B11 B7 -138.5(3)
I5 B6 B11 B7 114.9(4)
C1 B6 B11 B12 -61.0(4)
B7 B6 B11 B12 37.8(3)
B2 B6 B11 B12 1.3(4)
B5 B6 B11 B12 -100.7(3)
I5 B6 B11 B12 152.7(3)
C1 B6 B11 B10 1.6(4)
B7 B6 B11 B10 100.4(3)
B2 B6 B11 B10 63.8(4)
B5 B6 B11 B10 -38.2(3)
I5 B6 B11 B10 -144.8(3)
C1 B6 B11 I10 149.3(3)
B7 B6 B11 I10 -111.9(3)
B2 B6 B11 I10 -148.4(3)
B5 B6 B11 I10 109.6(3)
I5 B6 B11 I10 3.0(5)
B2 B7 B11 B5 -0.6(4)
B6 B7 B11 B5 -37.4(3)
B8 B7 B11 B5 63.0(4)
B12 B7 B11 B5 100.5(3)
I6 B7 B11 B5 -147.2(3)
B2 B7 B11 B6 36.8(3)
B8 B7 B11 B6 100.4(3)
B12 B7 B11 B6 137.9(3)
I6 B7 B11 B6 -109.8(3)
B2 B7 B11 B12 -101.0(3)
B6 B7 B11 B12 -137.9(3)
B8 B7 B11 B12 -37.5(3)
I6 B7 B11 B12 112.3(3)
B2 B7 B11 B10 -64.0(4)
B6 B7 B11 B10 -100.9(3)
B8 B7 B11 B10 -0.5(4)
B12 B7 B11 B10 37.0(3)
I6 B7 B11 B10 149.3(3)
B2 B7 B11 I10 144.1(3)
B6 B7 B11 I10 107.3(3)
B8 B7 B11 I10 -152.3(3)
B12 B7 B11 I10 -114.8(4)
I6 B7 B11 I10 -2.5(5)
B12 B10 B11 B5 -139.1(3)
B9 B10 B11 B5 -100.8(3)
B4 B10 B11 B5 -37.5(3)
I9 B10 B11 B5 108.8(3)
B12 B10 B11 B6 -100.8(3)
B9 B10 B11 B6 -62.5(4)
B4 B10 B11 B6 0.9(4)
B5 B10 B11 B6 38.3(3)
I9 B10 B11 B6 147.1(3)
B12 B10 B11 B7 -37.5(3)
B9 B10 B11 B7 0.8(4)
B4 B10 B11 B7 64.2(4)
B5 B10 B11 B7 101.6(3)
I9 B10 B11 B7 -149.6(3)
B9 B10 B11 B12 38.3(3)
B4 B10 B11 B12 101.7(3)
B5 B10 B11 B12 139.1(3)
I9 B10 B11 B12 -112.1(3)
B12 B10 B11 I10 113.5(4)
B9 B10 B11 I10 151.8(3)
B4 B10 B11 I10 -144.9(3)
B5 B10 B11 I10 -107.4(4)
I9 B10 B11 I10 1.4(5)
B4 B10 B12 B9 37.1(3)
B5 B10 B12 B9 101.1(3)
B11 B10 B12 B9 137.4(3)
I9 B10 B12 B9 -111.9(3)
B9 B10 B12 B11 -137.4(3)
B4 B10 B12 B11 -100.3(3)
B5 B10 B12 B11 -36.3(3)
I9 B10 B12 B11 110.6(3)
B9 B10 B12 B7 -100.2(3)
B4 B10 B12 B7 -63.0(4)
B5 B10 B12 B7 0.9(4)
B11 B10 B12 B7 37.3(3)
I9 B10 B12 B7 147.9(3)
B9 B10 B12 B8 -37.1(3)
B4 B10 B12 B8 0.0(4)
B5 B10 B12 B8 64.0(4)
B11 B10 B12 B8 100.4(3)
I9 B10 B12 B8 -149.0(3)
B9 B10 B12 I11 112.0(3)
B4 B10 B12 I11 149.2(3)
B5 B10 B12 I11 -146.9(3)
B11 B10 B12 I11 -110.5(3)
I9 B10 B12 I11 0.1(5)
B4 B9 B12 B10 -37.1(3)
B3 B9 B12 B10 -101.2(3)
B8 B9 B12 B10 -138.4(3)
I8 B9 B12 B10 111.7(3)
B10 B9 B12 B11 38.3(3)
B4 B9 B12 B11 1.1(4)
B3 B9 B12 B11 -63.0(4)
B8 B9 B12 B11 -100.1(3)
I8 B9 B12 B11 149.9(3)
B10 B9 B12 B7 101.1(3)
B4 B9 B12 B7 63.9(4)
B3 B9 B12 B7 -0.2(4)
B8 B9 B12 B7 -37.3(3)
I8 B9 B12 B7 -147.3(3)
B10 B9 B12 B8 138.4(3)
B4 B9 B12 B8 101.2(3)
B3 B9 B12 B8 37.1(3)
I8 B9 B12 B8 -110.0(4)
B10 B9 B12 I11 -110.5(3)
B4 B9 B12 I11 -147.6(3)
B3 B9 B12 I11 148.3(3)
B8 B9 B12 I11 111.2(4)
I8 B9 B12 I11 1.2(5)
B5 B11 B12 B10 36.6(3)
B6 B11 B12 B10 100.4(3)
B7 B11 B12 B10 138.1(3)
I10 B11 B12 B10 -112.2(4)
B5 B11 B12 B9 -1.4(4)
B6 B11 B12 B9 62.5(4)
B7 B11 B12 B9 100.1(3)
B10 B11 B12 B9 -37.9(3)
I10 B11 B12 B9 -150.1(3)
B5 B11 B12 B7 -101.5(3)
B6 B11 B12 B7 -37.7(3)
B10 B11 B12 B7 -138.1(3)
I10 B11 B12 B7 109.7(4)
B5 B11 B12 B8 -64.5(4)
B6 B11 B12 B8 -0.6(4)
B7 B11 B12 B8 37.1(3)
B10 B11 B12 B8 -101.0(3)
I10 B11 B12 B8 146.8(3)
B5 B11 B12 I11 147.9(3)
B6 B11 B12 I11 -148.3(3)
B7 B11 B12 I11 -110.6(3)
B10 B11 B12 I11 111.3(3)
I10 B11 B12 I11 -0.9(5)
B2 B7 B12 B10 63.5(4)
B6 B7 B12 B10 -0.2(4)
B11 B7 B12 B10 -37.7(3)
B8 B7 B12 B10 100.5(3)
I6 B7 B12 B10 -149.2(3)
B2 B7 B12 B9 0.3(4)
B6 B7 B12 B9 -63.3(4)
B11 B7 B12 B9 -100.9(4)
B8 B7 B12 B9 37.3(3)
I6 B7 B12 B9 147.6(3)
B2 B7 B12 B11 101.3(4)
B6 B7 B12 B11 37.6(3)
B8 B7 B12 B11 138.3(3)
I6 B7 B12 B11 -111.5(3)
B2 B7 B12 B8 -37.0(3)
B6 B7 B12 B8 -100.7(3)
B11 B7 B12 B8 -138.3(3)
I6 B7 B12 B8 110.3(4)
B2 B7 B12 I11 -148.6(3)
B6 B7 B12 I11 147.7(3)
B11 B7 B12 I11 110.2(3)
B8 B7 B12 I11 -111.6(3)
I6 B7 B12 I11 -1.3(5)
B3 B8 B12 B10 -0.1(4)
B2 B8 B12 B10 -64.2(4)
B9 B8 B12 B10 37.1(3)
B7 B8 B12 B10 -100.9(3)
I7 B8 B12 B10 147.8(3)
B3 B8 B12 B9 -37.3(3)
B2 B8 B12 B9 -101.3(3)
B7 B8 B12 B9 -138.0(3)
I7 B8 B12 B9 110.7(3)
B3 B8 B12 B11 63.8(4)
B2 B8 B12 B11 -0.3(4)
B9 B8 B12 B11 101.0(4)
B7 B8 B12 B11 -37.0(3)
I7 B8 B12 B11 -148.3(3)
B3 B8 B12 B7 100.7(3)
B2 B8 B12 B7 36.7(3)
B9 B8 B12 B7 138.0(3)
I7 B8 B12 B7 -111.3(4)
B3 B8 B12 I11 -149.0(3)
B2 B8 B12 I11 146.9(3)
B9 B8 B12 I11 -111.8(3)
B7 B8 B12 I11 110.2(3)
I7 B8 B12 I11 -1.1(5)
B17 C2 B13 B18 -39.6(3)
B15 C2 B13 B18 66.2(4)
B14 C2 B13 B18 102.9(3)
B16 C2 B13 B18 -3.0(4)
B15 C2 B13 B17 105.8(4)
B14 C2 B13 B17 142.5(3)
B16 C2 B13 B17 36.6(3)
B17 C2 B13 B14 -142.5(3)
B15 C2 B13 B14 -36.7(3)
B16 C2 B13 B14 -105.8(3)
B17 C2 B13 B19 -102.6(3)
B15 C2 B13 B19 3.2(4)
B14 C2 B13 B19 39.8(3)
B16 C2 B13 B19 -66.0(4)
B17 C2 B13 I12 109.6(3)
B15 C2 B13 I12 -144.6(3)
B14 C2 B13 I12 -107.9(3)
B16 C2 B13 I12 146.3(3)
B17 C2 B14 B20 -66.1(4)
B15 C2 B14 B20 39.7(3)
B13 C2 B14 B20 -102.6(4)
B16 C2 B14 B20 3.6(5)
B17 C2 B14 B19 -3.6(4)
B15 C2 B14 B19 102.2(3)
B13 C2 B14 B19 -40.1(3)
B16 C2 B14 B19 66.1(4)
B17 C2 B14 B13 36.6(3)
B15 C2 B14 B13 142.3(3)
B16 C2 B14 B13 106.2(4)
B17 C2 B14 B15 -105.7(4)
B13 C2 B14 B15 -142.3(3)
B16 C2 B14 B15 -36.1(4)
B17 C2 B14 I13 144.1(3)
B15 C2 B14 I13 -110.2(4)
B13 C2 B14 I13 107.5(4)
B16 C2 B14 I13 -146.3(3)
B18 B13 B14 C2 -96.0(3)
B17 B13 B14 C2 -33.0(3)
B19 B13 B14 C2 -134.1(3)
I12 B13 B14 C2 111.5(3)
C2 B13 B14 B20 96.4(3)
B18 B13 B14 B20 0.4(4)
B17 B13 B14 B20 63.4(4)
B19 B13 B14 B20 -37.7(3)
I12 B13 B14 B20 -152.1(3)
C2 B13 B14 B19 134.1(3)
B18 B13 B14 B19 38.1(3)
B17 B13 B14 B19 101.1(3)
I12 B13 B14 B19 -114.4(3)
C2 B13 B14 B15 33.2(3)
B18 B13 B14 B15 -62.8(4)
B17 B13 B14 B15 0.2(4)
B19 B13 B14 B15 -100.9(3)
I12 B13 B14 B15 144.7(3)
C2 B13 B14 I13 -111.3(3)
B18 B13 B14 I13 152.7(3)
B17 B13 B14 I13 -144.3(3)
B19 B13 B14 I13 114.6(3)
I12 B13 B14 I13 0.2(5)
B17 C2 B15 B16 -36.1(3)
B13 C2 B15 B16 -105.9(4)
B14 C2 B15 B16 -142.6(4)
B17 C2 B15 B20 66.7(4)
B13 C2 B15 B20 -3.1(4)
B14 C2 B15 B20 -39.7(3)
B16 C2 B15 B20 102.9(4)
B17 C2 B15 B21 4.1(5)
B13 C2 B15 B21 -65.7(4)
B14 C2 B15 B21 -102.4(4)
B16 C2 B15 B21 40.2(3)
B17 C2 B15 B14 106.4(4)
B13 C2 B15 B14 36.6(3)
B16 C2 B15 B14 142.6(4)
B17 C2 B15 I14 -146.1(3)
B13 C2 B15 I14 144.1(3)
B14 C2 B15 I14 107.5(3)
B16 C2 B15 I14 -110.0(4)
B20 B14 B15 C2 -134.3(4)
B19 B14 B15 C2 -96.8(3)
B13 B14 B15 C2 -33.2(3)
I13 B14 B15 C2 110.3(3)
C2 B14 B15 B16 33.3(3)
B20 B14 B15 B16 -101.0(4)
B19 B14 B15 B16 -63.5(4)
B13 B14 B15 B16 0.1(4)
I13 B14 B15 B16 143.6(3)
C2 B14 B15 B20 134.3(4)
B19 B14 B15 B20 37.6(3)
B13 B14 B15 B20 101.1(4)
I13 B14 B15 B20 -115.3(4)
C2 B14 B15 B21 96.7(3)
B20 B14 B15 B21 -37.6(3)
B19 B14 B15 B21 -0.1(4)
B13 B14 B15 B21 63.5(4)
I13 B14 B15 B21 -152.9(3)
C2 B14 B15 I14 -110.5(3)
B20 B14 B15 I14 115.1(3)
B19 B14 B15 I14 152.7(3)
B13 B14 B15 I14 -143.7(3)
I13 B14 B15 I14 -0.2(4)
B17 C2 B16 B22 39.8(3)
B15 C2 B16 B22 -102.9(4)
B13 C2 B16 B22 3.1(4)
B14 C2 B16 B22 -66.6(4)
B17 C2 B16 B15 142.7(3)
B13 C2 B16 B15 106.0(4)
B14 C2 B16 B15 36.4(4)
B17 C2 B16 B21 102.3(4)
B15 C2 B16 B21 -40.4(3)
B13 C2 B16 B21 65.6(4)
B14 C2 B16 B21 -4.0(5)
B15 C2 B16 B17 -142.7(4)
B13 C2 B16 B17 -36.7(3)
B14 C2 B16 B17 -106.3(4)
B17 C2 B16 I15 -107.2(4)
B15 C2 B16 I15 110.1(4)
B13 C2 B16 I15 -143.9(3)
B14 C2 B16 I15 146.5(3)
B20 B15 B16 C2 -96.5(4)
B21 B15 B16 C2 -133.9(4)
B14 B15 B16 C2 -33.2(3)
I14 B15 B16 C2 109.9(4)
C2 B15 B16 B22 96.2(4)
B20 B15 B16 B22 -0.3(4)
B21 B15 B16 B22 -37.7(3)
B14 B15 B16 B22 63.0(4)
I14 B15 B16 B22 -153.9(3)
C2 B15 B16 B21 133.9(4)
B20 B15 B16 B21 37.4(3)
B14 B15 B16 B21 100.7(4)
I14 B15 B16 B21 -116.3(4)
C2 B15 B16 B17 32.8(3)
B20 B15 B16 B17 -63.7(4)
B21 B15 B16 B17 -101.1(4)
B14 B15 B16 B17 -0.4(4)
I14 B15 B16 B17 142.7(3)
C2 B15 B16 I15 -114.0(3)
B20 B15 B16 I15 149.5(3)
B21 B15 B16 I15 112.1(4)
B14 B15 B16 I15 -147.2(3)
I14 B15 B16 I15 -4.1(5)
B15 C2 B17 B18 -66.4(4)
B13 C2 B17 B18 39.9(3)
B14 C2 B17 B18 3.3(4)
B16 C2 B17 B18 -102.4(3)
B15 C2 B17 B22 -3.8(5)
B13 C2 B17 B22 102.5(3)
B14 C2 B17 B22 66.0(4)
B16 C2 B17 B22 -39.8(3)
B15 C2 B17 B16 36.0(3)
B13 C2 B17 B16 142.3(3)
B14 C2 B17 B16 105.8(3)
B15 C2 B17 B13 -106.3(4)
B14 C2 B17 B13 -36.6(3)
B16 C2 B17 B13 -142.3(3)
B15 C2 B17 I16 145.1(3)
B13 C2 B17 I16 -108.6(3)
B14 C2 B17 I16 -145.1(3)
B16 C2 B17 I16 109.1(3)
B22 B16 B17 C2 -134.3(3)
B15 B16 B17 C2 -33.0(3)
B21 B16 B17 C2 -96.7(3)
I15 B16 B17 C2 114.6(3)
C2 B16 B17 B18 97.0(3)
B22 B16 B17 B18 -37.4(3)
B15 B16 B17 B18 64.0(4)
B21 B16 B17 B18 0.3(4)
I15 B16 B17 B18 -148.4(3)
C2 B16 B17 B22 134.3(3)
B15 B16 B17 B22 101.3(3)
B21 B16 B17 B22 37.7(3)
I15 B16 B17 B22 -111.0(3)
C2 B16 B17 B13 33.5(3)
B22 B16 B17 B13 -100.9(3)
B15 B16 B17 B13 0.5(4)
B21 B16 B17 B13 -63.2(4)
I15 B16 B17 B13 148.1(3)
C2 B16 B17 I16 -109.5(3)
B22 B16 B17 I16 116.2(3)
B15 B16 B17 I16 -142.5(3)
B21 B16 B17 I16 153.8(3)
I15 B16 B17 I16 5.1(4)
B18 B13 B17 C2 134.3(3)
B14 B13 B17 C2 33.1(3)
B19 B13 B17 C2 96.2(4)
I12 B13 B17 C2 -110.7(3)
C2 B13 B17 B18 -134.3(3)
B14 B13 B17 B18 -101.2(3)
B19 B13 B17 B18 -38.1(3)
I12 B13 B17 B18 115.0(4)
C2 B13 B17 B22 -96.9(4)
B18 B13 B17 B22 37.4(3)
B14 B13 B17 B22 -63.7(4)
B19 B13 B17 B22 -0.6(5)
I12 B13 B17 B22 152.4(3)
C2 B13 B17 B16 -33.6(3)
B18 B13 B17 B16 100.7(3)
B14 B13 B17 B16 -0.4(4)
B19 B13 B17 B16 62.7(4)
I12 B13 B17 B16 -144.3(3)
C2 B13 B17 I16 109.6(3)
B18 B13 B17 I16 -116.1(4)
B14 B13 B17 I16 142.7(3)
B19 B13 B17 I16 -154.2(3)
I12 B13 B17 I16 -1.1(5)
C2 B17 B18 B13 -39.4(3)
B22 B17 B18 B13 -138.3(4)
B16 B17 B18 B13 -101.2(3)
I16 B17 B18 B13 107.0(4)
C2 B17 B18 B22 99.0(3)
B16 B17 B18 B22 37.1(3)
B13 B17 B18 B22 138.3(4)
I16 B17 B18 B22 -114.6(4)
C2 B17 B18 B23 61.4(4)
B22 B17 B18 B23 -37.6(3)
B16 B17 B18 B23 -0.4(4)
B13 B17 B18 B23 100.8(4)
I16 B17 B18 B23 -152.2(3)
C2 B17 B18 B19 -1.7(4)
B22 B17 B18 B19 -100.6(4)
B16 B17 B18 B19 -63.5(4)
B13 B17 B18 B19 37.7(3)
I16 B17 B18 B19 144.7(3)
C2 B17 B18 I17 -148.6(3)
B22 B17 B18 I17 112.5(3)
B16 B17 B18 I17 149.6(3)
B13 B17 B18 I17 -109.2(3)
I16 B17 B18 I17 -2.2(5)
C2 B13 B18 B17 39.0(3)
B14 B13 B18 B17 100.2(4)
B19 B13 B18 B17 137.8(4)
I12 B13 B18 B17 -109.1(4)
C2 B13 B18 B22 1.6(4)
B17 B13 B18 B22 -37.3(3)
B14 B13 B18 B22 62.9(4)
B19 B13 B18 B22 100.5(4)
I12 B13 B18 B22 -146.4(3)
C2 B13 B18 B23 -61.9(4)
B17 B13 B18 B23 -100.9(4)
B14 B13 B18 B23 -0.6(4)
B19 B13 B18 B23 37.0(3)
I12 B13 B18 B23 150.1(3)
C2 B13 B18 B19 -98.9(3)
B17 B13 B18 B19 -137.8(4)
B14 B13 B18 B19 -37.6(3)
I12 B13 B18 B19 113.1(4)
C2 B13 B18 I17 149.6(3)
B17 B13 B18 I17 110.7(3)
B14 B13 B18 I17 -149.1(3)
B19 B13 B18 I17 -111.5(3)
I12 B13 B18 I17 1.6(5)
C2 B14 B19 B20 -98.6(3)
B13 B14 B19 B20 -138.0(3)
B15 B14 B19 B20 -37.4(3)
I13 B14 B19 B20 114.7(4)
C2 B14 B19 B23 -60.7(4)
B20 B14 B19 B23 37.9(3)
B13 B14 B19 B23 -100.1(3)
B15 B14 B19 B23 0.5(4)
I13 B14 B19 B23 152.6(3)
C2 B14 B19 B13 39.4(3)
B20 B14 B19 B13 138.0(3)
B15 B14 B19 B13 100.6(3)
I13 B14 B19 B13 -107.3(4)
C2 B14 B19 B18 2.2(4)
B20 B14 B19 B18 100.8(3)
B13 B14 B19 B18 -37.2(3)
B15 B14 B19 B18 63.4(4)
I13 B14 B19 B18 -144.5(3)
C2 B14 B19 I18 149.9(3)
B20 B14 B19 I18 -111.5(3)
B13 B14 B19 I18 110.5(3)
B15 B14 B19 I18 -148.9(3)
I13 B14 B19 I18 3.2(5)
C2 B13 B19 B14 -39.4(3)
B18 B13 B19 B14 -137.8(3)
B17 B13 B19 B14 -100.3(4)
I12 B13 B19 B14 107.6(4)
C2 B13 B19 B20 -1.9(4)
B18 B13 B19 B20 -100.4(4)
B17 B13 B19 B20 -62.9(4)
B14 B13 B19 B20 37.4(3)
I12 B13 B19 B20 145.0(3)
C2 B13 B19 B23 61.6(4)
B18 B13 B19 B23 -36.9(3)
B17 B13 B19 B23 0.7(5)
B14 B13 B19 B23 101.0(4)
I12 B13 B19 B23 -151.5(3)
C2 B13 B19 B18 98.5(3)
B17 B13 B19 B18 37.6(3)
B14 B13 B19 B18 137.8(3)
I12 B13 B19 B18 -114.6(4)
C2 B13 B19 I18 -148.2(3)
B18 B13 B19 I18 113.3(4)
B17 B13 B19 I18 150.9(3)
B14 B13 B19 I18 -108.8(4)
I12 B13 B19 I18 -1.3(5)
B17 B18 B19 B14 -0.3(4)
B13 B18 B19 B14 37.5(3)
B22 B18 B19 B14 -63.8(4)
B23 B18 B19 B14 -100.9(4)
I17 B18 B19 B14 146.2(3)
B17 B18 B19 B20 62.7(4)
B13 B18 B19 B20 100.5(4)
B22 B18 B19 B20 -0.8(4)
B23 B18 B19 B20 -37.9(3)
I17 B18 B19 B20 -150.8(3)
B17 B18 B19 B23 100.6(4)
B13 B18 B19 B23 138.4(4)
B22 B18 B19 B23 37.1(3)
I17 B18 B19 B23 -112.9(4)
B17 B18 B19 B13 -37.9(3)
B22 B18 B19 B13 -101.3(4)
B23 B18 B19 B13 -138.4(4)
I17 B18 B19 B13 108.7(4)
B17 B18 B19 I18 -146.4(3)
B13 B18 B19 I18 -108.5(4)
B22 B18 B19 I18 150.2(3)
B23 B18 B19 I18 113.0(4)
I17 B18 B19 I18 0.1(5)
C2 B14 B20 B15 -39.1(3)
B19 B14 B20 B15 -138.1(3)
B13 B14 B20 B15 -100.4(4)
I13 B14 B20 B15 109.4(4)
C2 B14 B20 B19 99.0(3)
B13 B14 B20 B19 37.7(3)
B15 B14 B20 B19 138.1(3)
I13 B14 B20 B19 -112.6(4)
C2 B14 B20 B21 -1.6(5)
B19 B14 B20 B21 -100.6(4)
B13 B14 B20 B21 -62.8(4)
B15 B14 B20 B21 37.5(3)
I13 B14 B20 B21 146.9(3)
C2 B14 B20 B23 61.3(4)
B19 B14 B20 B23 -37.7(3)
B13 B14 B20 B23 0.0(4)
B15 B14 B20 B23 100.4(4)
I13 B14 B20 B23 -150.2(3)
C2 B14 B20 I19 -149.3(3)
B19 B14 B20 I19 111.7(4)
B13 B14 B20 I19 149.4(3)
B15 B14 B20 I19 -110.3(4)
I13 B14 B20 I19 -0.9(6)
C2 B15 B20 B14 39.2(3)
B16 B15 B20 B14 100.9(4)
B21 B15 B20 B14 138.1(4)
I14 B15 B20 B14 -106.5(4)
C2 B15 B20 B19 1.6(4)
B16 B15 B20 B19 63.4(4)
B21 B15 B20 B19 100.6(4)
B14 B15 B20 B19 -37.6(3)
I14 B15 B20 B19 -144.1(3)
C2 B15 B20 B21 -98.9(4)
B16 B15 B20 B21 -37.2(3)
B14 B15 B20 B21 -138.1(4)
I14 B15 B20 B21 115.4(4)
C2 B15 B20 B23 -61.7(4)
B16 B15 B20 B23 0.1(4)
B21 B15 B20 B23 37.2(3)
B14 B15 B20 B23 -100.9(4)
I14 B15 B20 B23 152.6(3)
C2 B15 B20 I19 150.9(3)
B16 B15 B20 I19 -147.4(3)
B21 B15 B20 I19 -110.2(4)
B14 B15 B20 I19 111.7(4)
I14 B15 B20 I19 5.2(5)
B23 B19 B20 B14 -137.7(3)
B13 B19 B20 B14 -37.6(3)
B18 B19 B20 B14 -100.1(3)
I18 B19 B20 B14 108.3(3)
B14 B19 B20 B15 37.8(3)
B23 B19 B20 B15 -100.0(4)
B13 B19 B20 B15 0.2(4)
B18 B19 B20 B15 -62.3(4)
I18 B19 B20 B15 146.1(3)
B14 B19 B20 B21 101.2(4)
B23 B19 B20 B21 -36.5(3)
B13 B19 B20 B21 63.6(4)
B18 B19 B20 B21 1.1(4)
I18 B19 B20 B21 -150.5(3)
B14 B19 B20 B23 137.7(3)
B13 B19 B20 B23 100.2(3)
B18 B19 B20 B23 37.6(3)
I18 B19 B20 B23 -114.0(4)
B14 B19 B20 I19 -111.0(4)
B23 B19 B20 I19 111.3(4)
B13 B19 B20 I19 -148.6(3)
B18 B19 B20 I19 148.9(3)
I18 B19 B20 I19 -2.7(5)
C2 B16 B21 B23 -61.0(4)
B22 B16 B21 B23 37.5(3)
B15 B16 B21 B23 -100.7(4)
B17 B16 B21 B23 0.0(4)
I15 B16 B21 B23 147.7(3)
C2 B16 B21 B22 -98.5(4)
B15 B16 B21 B22 -138.1(4)
B17 B16 B21 B22 -37.5(3)
I15 B16 B21 B22 110.3(4)
C2 B16 B21 B15 39.6(3)
B22 B16 B21 B15 138.1(4)
B17 B16 B21 B15 100.6(4)
I15 B16 B21 B15 -111.6(4)
C2 B16 B21 B20 2.7(5)
B22 B16 B21 B20 101.2(4)
B15 B16 B21 B20 -36.9(3)
B17 B16 B21 B20 63.7(4)
I15 B16 B21 B20 -148.5(3)
C2 B16 B21 I20 149.2(3)
B22 B16 B21 I20 -112.3(4)
B15 B16 B21 I20 109.6(4)
B17 B16 B21 I20 -149.8(3)
I15 B16 B21 I20 -2.0(5)
C2 B15 B21 B16 -39.8(3)
B20 B15 B21 B16 -138.5(4)
B14 B15 B21 B16 -101.1(4)
I14 B15 B21 B16 108.5(4)
C2 B15 B21 B23 61.0(4)
B16 B15 B21 B23 100.7(4)
B20 B15 B21 B23 -37.7(3)
B14 B15 B21 B23 -0.4(4)
I14 B15 B21 B23 -150.8(3)
C2 B15 B21 B22 -2.6(4)
B16 B15 B21 B22 37.2(3)
B20 B15 B21 B22 -101.3(4)
B14 B15 B21 B22 -63.9(4)
I14 B15 B21 B22 145.7(3)
C2 B15 B21 B20 98.7(4)
B16 B15 B21 B20 138.5(4)
B14 B15 B21 B20 37.3(3)
I14 B15 B21 B20 -113.0(4)
C2 B15 B21 I20 -150.0(3)
B16 B15 B21 I20 -110.2(4)
B20 B15 B21 I20 111.3(4)
B14 B15 B21 I20 148.6(3)
I14 B15 B21 I20 -1.7(5)
B14 B20 B21 B16 -0.7(5)
B15 B20 B21 B16 37.0(3)
B19 B20 B21 B16 -64.2(4)
B23 B20 B21 B16 -100.9(4)
I19 B20 B21 B16 147.4(3)
B14 B20 B21 B23 100.2(4)
B15 B20 B21 B23 137.9(3)
B19 B20 B21 B23 36.7(3)
I19 B20 B21 B23 -111.6(4)
B14 B20 B21 B22 62.4(4)
B15 B20 B21 B22 100.1(4)
B19 B20 B21 B22 -1.1(4)
B23 B20 B21 B22 -37.8(3)
I19 B20 B21 B22 -149.4(3)
B14 B20 B21 B15 -37.7(3)
B19 B20 B21 B15 -101.2(4)
B23 B20 B21 B15 -137.9(3)
I19 B20 B21 B15 110.4(4)
B14 B20 B21 I20 -146.8(3)
B15 B20 B21 I20 -109.1(4)
B19 B20 B21 I20 149.7(3)
B23 B20 B21 I20 113.0(4)
I19 B20 B21 I20 1.3(5)
C2 B16 B22 B17 -39.0(3)
B15 B16 B22 B17 -100.4(3)
B21 B16 B22 B17 -138.1(3)
I15 B16 B22 B17 109.4(4)
C2 B16 B22 B18 -1.8(4)
B15 B16 B22 B18 -63.3(4)
B21 B16 B22 B18 -100.9(4)
B17 B16 B22 B18 37.1(3)
I15 B16 B22 B18 146.6(3)
C2 B16 B22 B21 99.1(3)
B15 B16 B22 B21 37.6(3)
B17 B16 B22 B21 138.1(3)
I15 B16 B22 B21 -112.5(4)
C2 B16 B22 B23 61.8(4)
B15 B16 B22 B23 0.4(4)
B21 B16 B22 B23 -37.3(3)
B17 B16 B22 B23 100.8(3)
I15 B16 B22 B23 -149.8(3)
C2 B16 B22 I21 -149.2(3)
B15 B16 B22 I21 149.4(3)
B21 B16 B22 I21 111.8(4)
B17 B16 B22 I21 -110.2(3)
I15 B16 B22 I21 -0.8(5)
C2 B17 B22 B16 39.4(3)
B18 B17 B22 B16 138.4(3)
B13 B17 B22 B16 101.1(4)
I16 B17 B22 B16 -107.3(4)
C2 B17 B22 B18 -98.9(3)
B16 B17 B22 B18 -138.4(3)
B13 B17 B22 B18 -37.3(3)
I16 B17 B22 B18 114.3(4)
C2 B17 B22 B21 1.9(4)
B18 B17 B22 B21 100.8(4)
B16 B17 B22 B21 -37.5(3)
B13 B17 B22 B21 63.5(4)
I16 B17 B22 B21 -144.9(3)
C2 B17 B22 B23 -61.3(4)
B18 B17 B22 B23 37.6(3)
B16 B17 B22 B23 -100.8(4)
B13 B17 B22 B23 0.3(5)
I16 B17 B22 B23 151.9(3)
C2 B17 B22 I21 149.3(3)
B18 B17 B22 I21 -111.8(4)
B16 B17 B22 I21 109.8(4)
B13 B17 B22 I21 -149.1(3)
I16 B17 B22 I21 2.5(5)
B17 B18 B22 B16 -37.4(3)
B13 B18 B22 B16 0.1(4)
B23 B18 B22 B16 100.6(4)
B19 B18 B22 B16 63.6(4)
I17 B18 B22 B16 -146.8(3)
B13 B18 B22 B17 37.5(3)
B23 B18 B22 B17 138.0(4)
B19 B18 B22 B17 101.0(4)
I17 B18 B22 B17 -109.4(4)
B17 B18 B22 B21 -100.9(4)
B13 B18 B22 B21 -63.4(4)
B23 B18 B22 B21 37.1(3)
B19 B18 B22 B21 0.1(4)
I17 B18 B22 B21 149.7(3)
B17 B18 B22 B23 -138.0(4)
B13 B18 B22 B23 -100.4(4)
B19 B18 B22 B23 -37.0(3)
I17 B18 B22 B23 112.6(4)
B17 B18 B22 I21 109.2(4)
B13 B18 B22 I21 146.8(3)
B23 B18 B22 I21 -112.8(4)
B19 B18 B22 I21 -149.8(3)
I17 B18 B22 I21 -0.1(5)
B23 B21 B22 B16 -138.2(3)
B15 B21 B22 B16 -37.3(3)
B20 B21 B22 B16 -100.3(4)
I20 B21 B22 B16 109.3(4)
B16 B21 B22 B17 37.7(3)
B23 B21 B22 B17 -100.5(4)
B15 B21 B22 B17 0.4(5)
B20 B21 B22 B17 -62.6(4)
I20 B21 B22 B17 147.0(3)
B16 B21 B22 B18 100.9(3)
B23 B21 B22 B18 -37.3(3)
B15 B21 B22 B18 63.7(4)
B20 B21 B22 B18 0.6(4)
I20 B21 B22 B18 -149.8(3)
B16 B21 B22 B23 138.2(3)
B15 B21 B22 B23 100.9(4)
B20 B21 B22 B23 37.9(3)
I20 B21 B22 B23 -112.6(4)
B16 B21 B22 I21 -109.2(4)
B23 B21 B22 I21 112.7(4)
B15 B21 B22 I21 -146.4(3)
B20 B21 B22 I21 150.5(3)
I20 B21 B22 I21 0.1(5)
B16 B21 B23 B22 -37.2(3)
B15 B21 B23 B22 -100.4(3)
B20 B21 B23 B22 -137.9(3)
I20 B21 B23 B22 111.6(4)
B16 B21 B23 B19 63.9(4)
B22 B21 B23 B19 101.1(3)
B15 B21 B23 B19 0.7(4)
B20 B21 B23 B19 -36.7(3)
I20 B21 B23 B19 -147.3(3)
B16 B21 B23 B18 -0.2(4)
B22 B21 B23 B18 37.0(3)
B15 B21 B23 B18 -63.4(4)
B20 B21 B23 B18 -100.9(3)
I20 B21 B23 B18 148.6(3)
B16 B21 B23 B20 100.6(3)
B22 B21 B23 B20 137.9(3)
B15 B21 B23 B20 37.4(3)
I20 B21 B23 B20 -110.5(4)
B16 B21 B23 I22 -149.2(3)
B22 B21 B23 I22 -112.0(3)
B15 B21 B23 I22 147.6(3)
B20 B21 B23 I22 110.1(4)
I20 B21 B23 I22 -0.4(5)
B16 B22 B23 B21 37.4(3)
B17 B22 B23 B21 101.1(4)
B18 B22 B23 B21 138.5(3)
I21 B22 B23 B21 -110.5(4)
B16 B22 B23 B19 -63.6(4)
B17 B22 B23 B19 0.1(5)
B18 B22 B23 B19 37.5(3)
B21 B22 B23 B19 -101.0(4)
I21 B22 B23 B19 148.5(3)
B16 B22 B23 B18 -101.1(4)
B17 B22 B23 B18 -37.4(3)
B21 B22 B23 B18 -138.5(3)
I21 B22 B23 B18 111.0(4)
B16 B22 B23 B20 -0.3(4)
B17 B22 B23 B20 63.4(4)
B18 B22 B23 B20 100.8(4)
B21 B22 B23 B20 -37.7(3)
I21 B22 B23 B20 -148.3(3)
B16 B22 B23 I22 147.9(3)
B17 B22 B23 I22 -148.4(3)
B18 B22 B23 I22 -111.0(4)
B21 B22 B23 I22 110.6(4)
I21 B22 B23 I22 0.0(5)
B14 B19 B23 B21 -0.7(4)
B20 B19 B23 B21 36.9(3)
B13 B19 B23 B21 -64.1(4)
B18 B19 B23 B21 -100.7(4)
I18 B19 B23 B21 147.0(3)
B14 B19 B23 B22 62.9(4)
B20 B19 B23 B22 100.5(4)
B13 B19 B23 B22 -0.5(5)
B18 B19 B23 B22 -37.1(3)
I18 B19 B23 B22 -149.4(3)
B14 B19 B23 B18 100.0(4)
B20 B19 B23 B18 137.6(4)
B13 B19 B23 B18 36.7(3)
I18 B19 B23 B18 -112.3(4)
B14 B19 B23 B20 -37.6(3)
B13 B19 B23 B20 -101.0(4)
B18 B19 B23 B20 -137.6(4)
I18 B19 B23 B20 110.1(4)
B14 B19 B23 I22 -148.0(3)
B20 B19 B23 I22 -110.3(4)
B13 B19 B23 I22 148.7(3)
B18 B19 B23 I22 112.0(4)
I18 B19 B23 I22 -0.3(5)
B17 B18 B23 B21 0.4(4)
B13 B18 B23 B21 64.2(4)
B22 B18 B23 B21 -37.1(3)
B19 B18 B23 B21 101.3(4)
I17 B18 B23 B21 -148.7(3)
B17 B18 B23 B22 37.5(3)
B13 B18 B23 B22 101.3(4)
B19 B18 B23 B22 138.5(4)
I17 B18 B23 B22 -111.6(4)
B17 B18 B23 B19 -100.9(4)
B13 B18 B23 B19 -37.1(3)
B22 B18 B23 B19 -138.5(4)
I17 B18 B23 B19 110.0(4)
B17 B18 B23 B20 -63.2(4)
B13 B18 B23 B20 0.6(4)
B22 B18 B23 B20 -100.7(4)
B19 B18 B23 B20 37.7(3)
I17 B18 B23 B20 147.7(3)
B17 B18 B23 I22 149.2(3)
B13 B18 B23 I22 -146.9(3)
B22 B18 B23 I22 111.7(4)
B19 B18 B23 I22 -109.8(4)
I17 B18 B23 I22 0.1(5)
B14 B20 B23 B21 -101.2(4)
B15 B20 B23 B21 -37.5(3)
B19 B20 B23 B21 -138.9(3)
I19 B20 B23 B21 109.5(4)
B14 B20 B23 B22 -63.6(4)
B15 B20 B23 B22 0.2(4)
B19 B20 B23 B22 -101.3(4)
B21 B20 B23 B22 37.6(3)
I19 B20 B23 B22 147.2(3)
B14 B20 B23 B19 37.7(3)
B15 B20 B23 B19 101.5(4)
B21 B20 B23 B19 138.9(3)
I19 B20 B23 B19 -111.6(4)
B14 B20 B23 B18 -0.4(5)
B15 B20 B23 B18 63.3(4)
B19 B20 B23 B18 -38.1(3)
B21 B20 B23 B18 100.8(4)
I19 B20 B23 B18 -149.7(3)
B14 B20 B23 I22 147.6(3)
B15 B20 B23 I22 -148.7(3)
B19 B20 B23 I22 109.9(4)
B21 B20 B23 I22 -111.2(4)
I19 B20 B23 I22 -1.7(5)
B25 C3 B24 B30 -40.5(3)
B28 C3 B24 B30 102.8(3)
B27 C3 B24 B30 66.1(4)
B26 C3 B24 B30 -3.5(4)
B25 C3 B24 B29 -102.9(3)
B28 C3 B24 B29 40.4(3)
B27 C3 B24 B29 3.8(4)
B26 C3 B24 B29 -65.9(4)
B28 C3 B24 B25 143.3(3)
B27 C3 B24 B25 106.6(3)
B26 C3 B24 B25 37.0(3)
B25 C3 B24 B28 -143.3(3)
B27 C3 B24 B28 -36.6(3)
B26 C3 B24 B28 -106.3(3)
B25 C3 B24 I23 107.5(3)
B28 C3 B24 I23 -109.2(3)
B27 C3 B24 I23 -145.9(3)
B26 C3 B24 I23 144.5(3)
B24 C3 B25 B31 102.6(3)
B28 C3 B25 B31 66.7(4)
B27 C3 B25 B31 -3.4(4)
B26 C3 B25 B31 -39.6(3)
B28 C3 B25 B24 -35.8(3)
B27 C3 B25 B24 -105.9(3)
B26 C3 B25 B24 -142.2(3)
B24 C3 B25 B30 40.0(3)
B28 C3 B25 B30 4.2(4)
B27 C3 B25 B30 -65.9(4)
B26 C3 B25 B30 -102.2(3)
B24 C3 B25 B26 142.2(3)
B28 C3 B25 B26 106.4(3)
B27 C3 B25 B26 36.3(3)
B24 C3 B25 I24 -108.0(3)
B28 C3 B25 I24 -143.8(3)
B27 C3 B25 I24 146.1(3)
B26 C3 B25 I24 109.8(3)
B30 B24 B25 C3 133.8(3)
B29 B24 B25 C3 96.4(3)
B28 B24 B25 C3 32.6(3)
I23 B24 B25 C3 -112.7(3)
C3 B24 B25 B31 -96.3(3)
B30 B24 B25 B31 37.5(3)
B29 B24 B25 B31 0.1(4)
B28 B24 B25 B31 -63.7(4)
I23 B24 B25 B31 151.0(3)
C3 B24 B25 B30 -133.8(3)
B29 B24 B25 B30 -37.4(3)
B28 B24 B25 B30 -101.2(3)
I23 B24 B25 B30 113.5(3)
C3 B24 B25 B26 -33.4(3)
B30 B24 B25 B26 100.5(3)
B29 B24 B25 B26 63.1(4)
B28 B24 B25 B26 -0.7(4)
I23 B24 B25 B26 -146.1(3)
C3 B24 B25 I24 109.7(3)
B30 B24 B25 I24 -116.5(3)
B29 B24 B25 I24 -153.9(3)
B28 B24 B25 I24 142.3(3)
I23 B24 B25 I24 -3.0(4)
B24 C3 B26 B32 65.9(4)
B25 C3 B26 B32 102.7(3)
B28 C3 B26 B32 -3.9(4)
B27 C3 B26 B32 -40.1(3)
B24 C3 B26 B31 2.8(4)
B25 C3 B26 B31 39.6(3)
B28 C3 B26 B31 -67.0(4)
B27 C3 B26 B31 -103.2(3)
B24 C3 B26 B27 106.1(3)
B25 C3 B26 B27 142.8(3)
B28 C3 B26 B27 36.2(3)
B24 C3 B26 B25 -36.8(3)
B28 C3 B26 B25 -106.6(3)
B27 C3 B26 B25 -142.8(3)
B24 C3 B26 I25 -145.6(3)
B25 C3 B26 I25 -108.8(3)
B28 C3 B26 I25 144.6(3)
B27 C3 B26 I25 108.4(3)
B31 B25 B26 C3 134.3(3)
B24 B25 B26 C3 33.3(3)
B30 B25 B26 C3 96.4(3)
I24 B25 B26 C3 -109.1(3)
C3 B25 B26 B32 -96.5(3)
B31 B25 B26 B32 37.7(3)
B24 B25 B26 B32 -63.2(4)
B30 B25 B26 B32 -0.2(4)
I24 B25 B26 B32 154.4(3)
C3 B25 B26 B31 -134.3(3)
B24 B25 B26 B31 -100.9(3)
B30 B25 B26 B31 -37.9(3)
I24 B25 B26 B31 116.7(3)
C3 B25 B26 B27 -32.7(3)
B31 B25 B26 B27 101.5(3)
B24 B25 B26 B27 0.6(4)
B30 B25 B26 B27 63.6(4)
I24 B25 B26 B27 -141.8(3)
C3 B25 B26 I25 111.8(3)
B31 B25 B26 I25 -113.9(3)
B24 B25 B26 I25 145.1(3)
B30 B25 B26 I25 -151.8(3)
I24 B25 B26 I25 2.7(4)
B24 C3 B27 B33 -3.9(4)
B25 C3 B27 B33 65.9(4)
B28 C3 B27 B33 -40.5(3)
B26 C3 B27 B33 102.4(3)
B24 C3 B27 B32 -66.8(4)
B25 C3 B27 B32 3.1(4)
B28 C3 B27 B32 -103.3(3)
B26 C3 B27 B32 39.5(3)
B24 C3 B27 B26 -106.3(3)
B25 C3 B27 B26 -36.5(3)
B28 C3 B27 B26 -142.9(3)
B24 C3 B27 B28 36.6(3)
B25 C3 B27 B28 106.4(3)
B26 C3 B27 B28 142.9(3)
B24 C3 B27 I26 144.3(3)
B25 C3 B27 I26 -145.9(3)
B28 C3 B27 I26 107.7(3)
B26 C3 B27 I26 -109.4(3)
B32 B26 B27 C3 134.2(3)
B31 B26 B27 C3 95.7(3)
B25 B26 B27 C3 32.6(3)
I25 B26 B27 C3 -112.1(3)
C3 B26 B27 B33 -96.5(3)
B32 B26 B27 B33 37.7(3)
B31 B26 B27 B33 -0.8(4)
B25 B26 B27 B33 -63.9(4)
I25 B26 B27 B33 151.3(3)
C3 B26 B27 B32 -134.2(3)
B31 B26 B27 B32 -38.5(3)
B25 B26 B27 B32 -101.6(3)
I25 B26 B27 B32 113.6(3)
C3 B26 B27 B28 -32.8(3)
B32 B26 B27 B28 101.4(3)
B31 B26 B27 B28 62.9(4)
B25 B26 B27 B28 -0.2(4)
I25 B26 B27 B28 -144.9(3)
C3 B26 B27 I26 110.2(3)
B32 B26 B27 I26 -115.5(3)
B31 B26 B27 I26 -154.1(3)
B25 B26 B27 I26 142.8(3)
I25 B26 B27 I26 -1.9(4)
B25 C3 B28 B24 35.8(3)
B27 C3 B28 B24 142.4(3)
B26 C3 B28 B24 106.2(4)
B24 C3 B28 B29 -40.1(3)
B25 C3 B28 B29 -4.3(4)
B27 C3 B28 B29 102.2(3)
B26 C3 B28 B29 66.1(4)
B24 C3 B28 B33 -102.4(3)
B25 C3 B28 B33 -66.6(4)
B27 C3 B28 B33 40.0(3)
B26 C3 B28 B33 3.8(4)
B24 C3 B28 B27 -142.4(3)
B25 C3 B28 B27 -106.6(3)
B26 C3 B28 B27 -36.2(3)
B24 C3 B28 I27 108.7(3)
B25 C3 B28 I27 144.5(3)
B27 C3 B28 I27 -108.9(3)
B26 C3 B28 I27 -145.1(3)
B30 B24 B28 C3 -96.7(3)
B29 B24 B28 C3 -133.7(3)
B25 B24 B28 C3 -32.6(3)
I23 B24 B28 C3 112.1(3)
C3 B24 B28 B29 133.7(3)
B30 B24 B28 B29 37.0(3)
B25 B24 B28 B29 101.1(3)
I23 B24 B28 B29 -114.2(3)
C3 B24 B28 B33 96.0(3)
B30 B24 B28 B33 -0.7(4)
B29 B24 B28 B33 -37.7(3)
B25 B24 B28 B33 63.4(4)
I23 B24 B28 B33 -151.9(3)
C3 B24 B28 B27 33.2(3)
B30 B24 B28 B27 -63.4(4)
B29 B24 B28 B27 -100.5(3)
B25 B24 B28 B27 0.6(4)
I23 B24 B28 B27 145.4(3)
C3 B24 B28 I27 -111.0(3)
B30 B24 B28 I27 152.4(3)
B29 B24 B28 I27 115.3(3)
B25 B24 B28 I27 -143.6(3)
I23 B24 B28 I27 1.2(4)
B33 B27 B28 C3 133.6(3)
B32 B27 B28 C3 95.8(3)
B26 B27 B28 C3 32.9(3)
I26 B27 B28 C3 -110.6(3)
C3 B27 B28 B24 -33.2(3)
B33 B27 B28 B24 100.4(3)
B32 B27 B28 B24 62.6(4)
B26 B27 B28 B24 -0.2(4)
I26 B27 B28 B24 -143.8(3)
C3 B27 B28 B29 -96.3(3)
B33 B27 B28 B29 37.3(3)
B32 B27 B28 B29 -0.5(4)
B26 B27 B28 B29 -63.4(4)
I26 B27 B28 B29 153.1(3)
C3 B27 B28 B33 -133.6(3)
B32 B27 B28 B33 -37.8(3)
B26 B27 B28 B33 -100.7(3)
I26 B27 B28 B33 115.8(3)
C3 B27 B28 I27 110.9(3)
B33 B27 B28 I27 -115.4(3)
B32 B27 B28 I27 -153.2(3)
B26 B27 B28 I27 143.9(3)
I26 B27 B28 I27 0.3(4)
C3 B24 B29 B30 99.0(3)
B25 B24 B29 B30 37.6(3)
B28 B24 B29 B30 138.8(3)
I23 B24 B29 B30 -111.8(4)
C3 B24 B29 B28 -39.7(3)
B30 B24 B29 B28 -138.8(3)
B25 B24 B29 B28 -101.2(3)
I23 B24 B29 B28 109.5(4)
C3 B24 B29 B33 -2.0(4)
B30 B24 B29 B33 -101.1(3)
B25 B24 B29 B33 -63.5(4)
B28 B24 B29 B33 37.7(3)
I23 B24 B29 B33 147.2(3)
C3 B24 B29 B34 61.0(4)
B30 B24 B29 B34 -38.1(3)
B25 B24 B29 B34 -0.5(4)
B28 B24 B29 B34 100.7(3)
I23 B24 B29 B34 -149.8(3)
C3 B24 B29 I28 -148.8(3)
B30 B24 B29 I28 112.1(3)
B25 B24 B29 I28 149.7(3)
B28 B24 B29 I28 -109.1(3)
I23 B24 B29 I28 0.3(5)
C3 B28 B29 B24 39.5(3)
B33 B28 B29 B24 137.8(3)
B27 B28 B29 B24 100.8(3)
I27 B28 B29 B24 -108.0(4)
C3 B28 B29 B30 2.6(4)
B24 B28 B29 B30 -36.9(3)
B33 B28 B29 B30 100.8(3)
B27 B28 B29 B30 63.8(4)
I27 B28 B29 B30 -144.9(3)
C3 B28 B29 B33 -98.2(3)
B24 B28 B29 B33 -137.8(3)
B27 B28 B29 B33 -37.0(3)
I27 B28 B29 B33 114.2(4)
C3 B28 B29 B34 -61.2(4)
B24 B28 B29 B34 -100.7(3)
B33 B28 B29 B34 37.1(3)
B27 B28 B29 B34 0.1(4)
I27 B28 B29 B34 151.3(3)
C3 B28 B29 I28 150.3(3)
B24 B28 B29 I28 110.8(3)
B33 B28 B29 I28 -111.4(3)
B27 B28 B29 I28 -148.4(3)
I27 B28 B29 I28 2.8(5)
C3 B24 B30 B29 -98.6(3)
B25 B24 B30 B29 -138.3(3)
B28 B24 B30 B29 -37.1(3)
I23 B24 B30 B29 113.5(3)
C3 B24 B30 B25 39.7(3)
B29 B24 B30 B25 138.3(3)
B28 B24 B30 B25 101.2(3)
I23 B24 B30 B25 -108.2(3)
C3 B24 B30 B34 -60.6(4)
B29 B24 B30 B34 38.0(3)
B25 B24 B30 B34 -100.3(3)
B28 B24 B30 B34 0.9(4)
I23 B24 B30 B34 151.4(3)
C3 B24 B30 B31 2.7(4)
B29 B24 B30 B31 101.3(3)
B25 B24 B30 B31 -37.0(3)
B28 B24 B30 B31 64.2(4)
I23 B24 B30 B31 -145.2(3)
C3 B24 B30 I29 149.3(3)
B29 B24 B30 I29 -112.1(3)
B25 B24 B30 I29 109.6(3)
B28 B24 B30 I29 -149.2(3)
I23 B24 B30 I29 1.4(5)
B28 B29 B30 B24 37.0(3)
B33 B29 B30 B24 100.5(3)
B34 B29 B30 B24 137.5(3)
I28 B29 B30 B24 -109.8(3)
B24 B29 B30 B25 -37.2(3)
B28 B29 B30 B25 -0.2(4)
B33 B29 B30 B25 63.3(4)
B34 B29 B30 B25 100.3(3)
I28 B29 B30 B25 -147.0(3)
B24 B29 B30 B34 -137.5(3)
B28 B29 B30 B34 -100.5(3)
B33 B29 B30 B34 -37.0(3)
I28 B29 B30 B34 112.7(3)
B24 B29 B30 B31 -100.2(3)
B28 B29 B30 B31 -63.2(4)
B33 B29 B30 B31 0.3(4)
B34 B29 B30 B31 37.3(3)
I28 B29 B30 B31 150.0(3)
B24 B29 B30 I29 110.2(3)
B28 B29 B30 I29 147.1(3)
B33 B29 B30 I29 -149.3(3)
B34 B29 B30 I29 -112.4(3)
I28 B29 B30 I29 0.4(5)
C3 B25 B30 B24 -39.5(3)
B31 B25 B30 B24 -138.2(3)
B26 B25 B30 B24 -100.7(3)
I24 B25 B30 B24 106.3(3)
C3 B25 B30 B29 -2.2(4)
B31 B25 B30 B29 -101.0(3)
B24 B25 B30 B29 37.3(3)
B26 B25 B30 B29 -63.4(4)
I24 B25 B30 B29 143.6(3)
C3 B25 B30 B34 61.3(4)
B31 B25 B30 B34 -37.5(3)
B24 B25 B30 B34 100.8(3)
B26 B25 B30 B34 0.1(4)
I24 B25 B30 B34 -152.9(3)
C3 B25 B30 B31 98.8(3)
B24 B25 B30 B31 138.2(3)
B26 B25 B30 B31 37.5(3)
I24 B25 B30 B31 -115.5(4)
C3 B25 B30 I29 -150.4(3)
B31 B25 B30 I29 110.9(3)
B24 B25 B30 I29 -110.9(3)
B26 B25 B30 I29 148.4(3)
I24 B25 B30 I29 -4.6(5)
C3 B26 B31 B25 -38.9(3)
B32 B26 B31 B25 -138.4(3)
B27 B26 B31 B25 -100.1(3)
I25 B26 B31 B25 109.0(3)
C3 B26 B31 B34 62.4(4)
B32 B26 B31 B34 -37.1(3)
B27 B26 B31 B34 1.2(4)
B25 B26 B31 B34 101.3(3)
I25 B26 B31 B34 -149.8(3)
C3 B26 B31 B30 -0.9(4)
B32 B26 B31 B30 -100.4(3)
B27 B26 B31 B30 -62.1(4)
B25 B26 B31 B30 38.0(3)
I25 B26 B31 B30 146.9(3)
C3 B26 B31 B32 99.5(3)
B27 B26 B31 B32 38.3(3)
B25 B26 B31 B32 138.4(3)
I25 B26 B31 B32 -112.7(3)
C3 B26 B31 I30 -147.6(3)
B32 B26 B31 I30 112.9(3)
B27 B26 B31 I30 151.2(3)
B25 B26 B31 I30 -108.7(3)
I25 B26 B31 I30 0.3(5)
C3 B25 B31 B26 39.2(3)
B24 B25 B31 B26 100.4(3)
B30 B25 B31 B26 137.7(3)
I24 B25 B31 B26 -107.8(4)
C3 B25 B31 B34 -60.9(4)
B24 B25 B31 B34 0.3(4)
B30 B25 B31 B34 37.5(3)
B26 B25 B31 B34 -100.1(3)
I24 B25 B31 B34 152.1(3)
C3 B25 B31 B30 -98.5(3)
B24 B25 B31 B30 -37.2(3)
B26 B25 B31 B30 -137.7(3)
I24 B25 B31 B30 114.5(4)
C3 B25 B31 B32 2.2(4)
B24 B25 B31 B32 63.4(4)
B30 B25 B31 B32 100.7(3)
B26 B25 B31 B32 -37.0(3)
I24 B25 B31 B32 -144.8(3)
C3 B25 B31 I30 150.3(3)
B24 B25 B31 I30 -148.4(3)
B30 B25 B31 I30 -111.2(3)
B26 B25 B31 I30 111.1(3)
I24 B25 B31 I30 3.3(5)
B24 B30 B31 B26 -1.1(4)
B29 B30 B31 B26 62.3(4)
B25 B30 B31 B26 -38.3(3)
B34 B30 B31 B26 99.6(3)
I29 B30 B31 B26 -147.7(3)
B24 B30 B31 B25 37.2(3)
B29 B30 B31 B25 100.5(3)
B34 B30 B31 B25 137.9(3)
I29 B30 B31 B25 -109.4(3)
B24 B30 B31 B34 -100.8(3)
B29 B30 B31 B34 -37.4(3)
B25 B30 B31 B34 -137.9(3)
I29 B30 B31 B34 112.7(3)
B24 B30 B31 B32 -63.9(4)
B29 B30 B31 B32 -0.6(4)
B25 B30 B31 B32 -101.1(3)
B34 B30 B31 B32 36.8(3)
I29 B30 B31 B32 149.5(3)
B24 B30 B31 I30 145.4(3)
B29 B30 B31 I30 -151.2(3)
B25 B30 B31 I30 108.3(3)
B34 B30 B31 I30 -113.8(3)
I29 B30 B31 I30 -1.1(5)
C3 B26 B32 B34 -60.7(4)
B31 B26 B32 B34 37.4(3)
B27 B26 B32 B34 -100.0(3)
B25 B26 B32 B34 0.2(4)
I25 B26 B32 B34 151.0(3)
C3 B26 B32 B27 39.3(3)
B31 B26 B32 B27 137.4(3)
B25 B26 B32 B27 100.2(3)
I25 B26 B32 B27 -109.0(3)
C3 B26 B32 B31 -98.2(3)
B27 B26 B32 B31 -137.4(3)
B25 B26 B32 B31 -37.2(3)
I25 B26 B32 B31 113.6(3)
C3 B26 B32 B33 2.2(4)
B31 B26 B32 B33 100.4(3)
B27 B26 B32 B33 -37.1(3)
B25 B26 B32 B33 63.2(4)
I25 B26 B32 B33 -146.0(3)
C3 B26 B32 I31 149.8(3)
B31 B26 B32 I31 -112.1(3)
B27 B26 B32 I31 110.5(3)
B25 B26 B32 I31 -149.3(3)
I25 B26 B32 I31 1.5(5)
C3 B27 B32 B26 -39.3(3)
B33 B27 B32 B26 -138.1(3)
B28 B27 B32 B26 -100.5(3)
I26 B27 B32 B26 107.9(4)
C3 B27 B32 B34 61.9(4)
B33 B27 B32 B34 -36.9(3)
B26 B27 B32 B34 101.2(3)
B28 B27 B32 B34 0.7(4)
I26 B27 B32 B34 -150.9(3)
C3 B27 B32 B31 -1.4(4)
B33 B27 B32 B31 -100.2(3)
B26 B27 B32 B31 37.9(3)
B28 B27 B32 B31 -62.6(4)
I26 B27 B32 B31 145.8(3)
C3 B27 B32 B33 98.8(3)
B26 B27 B32 B33 138.1(3)
B28 B27 B32 B33 37.6(3)
I26 B27 B32 B33 -114.0(4)
C3 B27 B32 I31 -150.4(3)
B33 B27 B32 I31 110.8(3)
B26 B27 B32 I31 -111.1(3)
B28 B27 B32 I31 148.4(3)
I26 B27 B32 I31 -3.2(5)
B25 B31 B32 B26 37.6(3)
B34 B31 B32 B26 138.2(3)
B30 B31 B32 B26 101.2(3)
I30 B31 B32 B26 -108.9(3)
B26 B31 B32 B34 -138.2(3)
B25 B31 B32 B34 -100.5(3)
B30 B31 B32 B34 -36.9(3)
I30 B31 B32 B34 112.9(4)
B26 B31 B32 B27 -38.1(3)
B25 B31 B32 B27 -0.5(4)
B34 B31 B32 B27 100.0(3)
B30 B31 B32 B27 63.1(4)
I30 B31 B32 B27 -147.1(3)
B26 B31 B32 B33 -100.6(3)
B25 B31 B32 B33 -63.0(4)
B34 B31 B32 B33 37.5(3)
B30 B31 B32 B33 0.6(4)
I30 B31 B32 B33 150.4(3)
B26 B31 B32 I31 110.3(3)
B25 B31 B32 I31 147.9(3)
B34 B31 B32 I31 -111.6(3)
B30 B31 B32 I31 -148.5(3)
I30 B31 B32 I31 1.3(5)
C3 B27 B33 B34 -61.4(4)
B32 B27 B33 B34 37.2(3)
B26 B27 B33 B34 0.1(4)
B28 B27 B33 B34 -101.0(3)
I26 B27 B33 B34 151.9(3)
C3 B27 B33 B28 39.6(3)
B32 B27 B33 B28 138.2(3)
B26 B27 B33 B28 101.1(3)
I26 B27 B33 B28 -107.1(4)
C3 B27 B33 B29 2.3(4)
B32 B27 B33 B29 100.9(3)
B26 B27 B33 B29 63.8(4)
B28 B27 B33 B29 -37.3(3)
I26 B27 B33 B29 -144.4(3)
C3 B27 B33 B32 -98.6(3)
B26 B27 B33 B32 -37.1(3)
B28 B27 B33 B32 -138.2(3)
I26 B27 B33 B32 114.7(4)
C3 B27 B33 I32 150.6(3)
B32 B27 B33 I32 -110.8(3)
B26 B27 B33 I32 -148.0(3)
B28 B27 B33 I32 110.9(3)
I26 B27 B33 I32 3.9(5)
C3 B28 B33 B27 -39.6(3)
B24 B28 B33 B27 -100.7(3)
B29 B28 B33 B27 -138.3(3)
I27 B28 B33 B27 107.9(4)
C3 B28 B33 B34 61.3(4)
B24 B28 B33 B34 0.2(4)
B29 B28 B33 B34 -37.4(3)
B27 B28 B33 B34 100.9(3)
I27 B28 B33 B34 -151.2(3)
C3 B28 B33 B29 98.6(3)
B24 B28 B33 B29 37.6(3)
B27 B28 B33 B29 138.3(3)
I27 B28 B33 B29 -113.8(3)
C3 B28 B33 B32 -2.2(4)
B24 B28 B33 B32 -63.2(4)
B29 B28 B33 B32 -100.8(3)
B27 B28 B33 B32 37.5(3)
I27 B28 B33 B32 145.3(3)
C3 B28 B33 I32 -147.6(3)
B24 B28 B33 I32 151.4(3)
B29 B28 B33 I32 113.8(3)
B27 B28 B33 I32 -107.9(3)
I27 B28 B33 I32 -0.1(5)
B24 B29 B33 B27 -0.2(4)
B30 B29 B33 B27 -63.6(4)
B28 B29 B33 B27 37.5(3)
B34 B29 B33 B27 -100.8(3)
I28 B29 B33 B27 146.4(3)
B24 B29 B33 B34 100.6(3)
B30 B29 B33 B34 37.2(3)
B28 B29 B33 B34 138.3(3)
I28 B29 B33 B34 -112.8(3)
B24 B29 B33 B28 -37.7(3)
B30 B29 B33 B28 -101.1(3)
B34 B29 B33 B28 -138.3(3)
I28 B29 B33 B28 108.9(3)
B24 B29 B33 B32 63.4(4)
B30 B29 B33 B32 0.0(4)
B28 B29 B33 B32 101.1(3)
B34 B29 B33 B32 -37.2(3)
I28 B29 B33 B32 -150.0(3)
B24 B29 B33 I32 -146.5(3)
B30 B29 B33 I32 150.1(3)
B28 B29 B33 I32 -108.8(3)
B34 B29 B33 I32 112.9(4)
I28 B29 B33 I32 0.1(5)
B26 B32 B33 B27 37.6(3)
B34 B32 B33 B27 138.3(3)
B31 B32 B33 B27 100.6(3)
I31 B32 B33 B27 -110.0(3)
B26 B32 B33 B34 -100.8(3)
B27 B32 B33 B34 -138.3(3)
B31 B32 B33 B34 -37.7(3)
I31 B32 B33 B34 111.7(3)
B26 B32 B33 B28 0.0(4)
B34 B32 B33 B28 100.8(3)
B27 B32 B33 B28 -37.6(3)
B31 B32 B33 B28 63.0(4)
I31 B32 B33 B28 -147.5(3)
B26 B32 B33 B29 -63.4(4)
B34 B32 B33 B29 37.4(3)
B27 B32 B33 B29 -101.0(3)
B31 B32 B33 B29 -0.4(4)
I31 B32 B33 B29 149.1(3)
B26 B32 B33 I32 145.4(3)
B34 B32 B33 I32 -113.8(3)
B27 B32 B33 I32 107.9(3)
B31 B32 B33 I32 -151.5(3)
I31 B32 B33 I32 -2.1(5)
B27 B33 B34 B32 -37.3(3)
B28 B33 B34 B32 -101.1(3)
B29 B33 B34 B32 -138.4(3)
I32 B33 B34 B32 108.8(3)
B27 B33 B34 B29 101.0(3)
B28 B33 B34 B29 37.2(3)
B32 B33 B34 B29 138.4(3)
I32 B33 B34 B29 -112.8(3)
B27 B33 B34 B30 64.2(4)
B28 B33 B34 B30 0.4(4)
B29 B33 B34 B30 -36.9(3)
B32 B33 B34 B30 101.5(3)
I32 B33 B34 B30 -149.7(3)
B27 B33 B34 B31 0.7(4)
B28 B33 B34 B31 -63.2(4)
B29 B33 B34 B31 -100.4(3)
B32 B33 B34 B31 38.0(3)
I32 B33 B34 B31 146.8(3)
B27 B33 B34 I33 -148.4(3)
B28 B33 B34 I33 147.8(3)
B29 B33 B34 I33 110.6(3)
B32 B33 B34 I33 -111.1(3)
I32 B33 B34 I33 -2.3(4)
B26 B32 B34 B33 100.4(3)
B27 B32 B34 B33 36.8(3)
B31 B32 B34 B33 137.7(3)
I31 B32 B34 B33 -110.4(3)
B26 B32 B34 B29 63.0(4)
B27 B32 B34 B29 -0.7(4)
B31 B32 B34 B29 100.3(3)
B33 B32 B34 B29 -37.4(3)
I31 B32 B34 B29 -147.9(3)
B26 B32 B34 B30 -0.2(4)
B27 B32 B34 B30 -63.8(4)
B31 B32 B34 B30 37.1(3)
B33 B32 B34 B30 -100.6(3)
I31 B32 B34 B30 149.0(3)
B26 B32 B34 B31 -37.3(3)
B27 B32 B34 B31 -100.9(3)
B33 B32 B34 B31 -137.7(3)
I31 B32 B34 B31 111.9(3)
B26 B32 B34 I33 -150.2(3)
B27 B32 B34 I33 146.1(3)
B31 B32 B34 I33 -113.0(3)
B33 B32 B34 I33 109.4(3)
I31 B32 B34 I33 -1.1(5)
B24 B29 B34 B33 -100.6(3)
B30 B29 B34 B33 -138.5(3)
B28 B29 B34 B33 -37.2(3)
I28 B29 B34 B33 110.0(3)
B24 B29 B34 B32 -63.0(4)
B30 B29 B34 B32 -100.9(3)
B28 B29 B34 B32 0.4(4)
B33 B29 B34 B32 37.6(3)
I28 B29 B34 B32 147.6(3)
B24 B29 B34 B30 37.9(3)
B28 B29 B34 B30 101.3(3)
B33 B29 B34 B30 138.5(3)
I28 B29 B34 B30 -111.4(3)
B24 B29 B34 B31 0.7(4)
B30 B29 B34 B31 -37.2(3)
B28 B29 B34 B31 64.1(4)
B33 B29 B34 B31 101.3(3)
I28 B29 B34 B31 -148.7(3)
B24 B29 B34 I33 150.1(3)
B30 B29 B34 I33 112.2(3)
B28 B29 B34 I33 -146.5(3)
B33 B29 B34 I33 -109.3(3)
I28 B29 B34 I33 0.7(5)
B24 B30 B34 B33 -0.8(4)
B29 B30 B34 B33 37.1(3)
B25 B30 B34 B33 -63.9(4)
B31 B30 B34 B33 -101.2(3)
I29 B30 B34 B33 148.7(3)
B24 B30 B34 B32 63.2(4)
B29 B30 B34 B32 101.1(3)
B25 B30 B34 B32 0.1(4)
B31 B30 B34 B32 -37.2(3)
I29 B30 B34 B32 -147.3(3)
B24 B30 B34 B29 -37.9(3)
B25 B30 B34 B29 -101.1(3)
B31 B30 B34 B29 -138.3(3)
I29 B30 B34 B29 111.6(3)
B24 B30 B34 B31 100.4(3)
B29 B30 B34 B31 138.3(3)
B25 B30 B34 B31 37.3(3)
I29 B30 B34 B31 -110.1(4)
B24 B30 B34 I33 -147.2(3)
B29 B30 B34 I33 -109.3(3)
B25 B30 B34 I33 149.6(3)
B31 B30 B34 I33 112.4(3)
I29 B30 B34 I33 2.2(5)
B26 B31 B34 B33 -1.2(4)
B25 B31 B34 B33 62.9(4)
B30 B31 B34 B33 100.6(3)
B32 B31 B34 B33 -38.1(3)
I30 B31 B34 B33 -150.1(3)
B26 B31 B34 B32 36.9(3)
B25 B31 B34 B32 101.0(3)
B30 B31 B34 B32 138.7(3)
I30 B31 B34 B32 -112.0(4)
B26 B31 B34 B29 -64.7(4)
B25 B31 B34 B29 -0.6(4)
B30 B31 B34 B29 37.0(3)
B32 B31 B34 B29 -101.7(3)
I30 B31 B34 B29 146.4(3)
B26 B31 B34 B30 -101.7(3)
B25 B31 B34 B30 -37.6(3)
B32 B31 B34 B30 -138.7(3)
I30 B31 B34 B30 109.4(4)
B26 B31 B34 I33 146.8(3)
B25 B31 B34 I33 -149.1(3)
B30 B31 B34 I33 -111.5(4)
B32 B31 B34 I33 109.8(3)
I30 B31 B34 I33 -2.1(5)
